data_7006235
loop_
_publ_author_name
'Andrews, Philip C.'
'Beck, Tobias'
'Forsyth, Craig M.'
'Fraser, Benjamin H.'
'Junk, Peter C.'
'Massi, Massimiliano'
'Roesky, Peter W.'

_publ_section_title
;
 Templated assembly of a mu6-CO3 2- dodecanuclear lanthanum
 dibenzoylmethanide hydroxido cluster with concomitant formation of
 phenylglyoxylate.
;
_journal_issue 48
_journal_name_full 'Dalton transactions (Cambridge, England : 2003)'
_journal_page_first 5651
_journal_page_last 5654
_journal_paper_doi 10.1039/b710534g
_journal_year 2007
_chemical_formula_moiety 'C288 H228 La12 O64, 10(C7 H8)'
_chemical_formula_sum 'C358 H308 La12 O64'
_chemical_formula_weight 7300.96
_chemical_name_systematic
;
?
;
_space_group_IT_number 2
_symmetry_cell_setting triclinic
_symmetry_space_group_name_Hall '-P 1'
_symmetry_space_group_name_H-M 'P -1'
_atom_sites_solution_hydrogens geom
_atom_sites_solution_primary direct
_atom_sites_solution_secondary difmap
_audit_creation_method SHELXL-97
_cell_angle_alpha 107.81(3)
_cell_angle_beta 111.54(3)
_cell_angle_gamma 102.31(3)
_cell_formula_units_Z 1
_cell_length_a 19.861(4)
_cell_length_b 21.886(4)
_cell_length_c 22.000(4)
_cell_measurement_temperature 123(2)
_cell_volume 7876(5)
_computing_cell_refinement 'Bruker Apex ii v1.0 (Bruker AXS, 2004)'
_computing_data_collection 'Bruker Apex ii v1.0 (Bruker AXS, 2004)'
_computing_data_reduction 'Bruker Apex ii v1.0 (Bruker AXS, 2004)'
_computing_molecular_graphics 'X-Seed (Barbour, 2001)'
_computing_structure_refinement 'SHELXL-97 (Sheldrick, 1997)'
_computing_structure_solution 'SHELXS-97 (Sheldrick, 1990)'
_diffrn_ambient_temperature 123(2)
_diffrn_measured_fraction_theta_full 0.991
_diffrn_measured_fraction_theta_max 0.991
_diffrn_measurement_device_type 'Bruker X8 Apex CCD'
_diffrn_measurement_method 'phi and omega scans'
_diffrn_radiation_monochromator graphite
_diffrn_radiation_source 'fine-focus sealed tube'
_diffrn_radiation_type MoK\a
_diffrn_radiation_wavelength 0.71073
_diffrn_reflns_av_R_equivalents 0.0416
_diffrn_reflns_av_sigmaI/netI 0.0680
_diffrn_reflns_limit_h_max 25
_diffrn_reflns_limit_h_min -25
_diffrn_reflns_limit_k_max 28
_diffrn_reflns_limit_k_min -28
_diffrn_reflns_limit_l_max 28
_diffrn_reflns_limit_l_min -28
_diffrn_reflns_number 68311
_diffrn_reflns_theta_full 27.50
_diffrn_reflns_theta_max 27.50
_diffrn_reflns_theta_min 2.00
_diffrn_standards_number 0
_exptl_absorpt_coefficient_mu 1.666
_exptl_absorpt_correction_T_max 0.8511
_exptl_absorpt_correction_T_min 0.6809
_exptl_absorpt_correction_type multi-scan
_exptl_absorpt_process_details SADABS
_exptl_crystal_colour yellow
_exptl_crystal_density_diffrn 1.539
_exptl_crystal_density_method 'not measured'
_exptl_crystal_description prismatic
_exptl_crystal_F_000 3652
_exptl_crystal_size_max 0.25
_exptl_crystal_size_mid 0.10
_exptl_crystal_size_min 0.10
_refine_diff_density_max 1.967
_refine_diff_density_min -1.727
_refine_diff_density_rms 0.148
_refine_ls_extinction_method none
_refine_ls_goodness_of_fit_ref 1.098
_refine_ls_hydrogen_treatment mixed
_refine_ls_matrix_type fullcycle
_refine_ls_number_parameters 1938
_refine_ls_number_reflns 35887
_refine_ls_number_restraints 144
_refine_ls_restrained_S_all 2.240
_refine_ls_R_factor_all 0.0681
_refine_ls_R_factor_gt 0.0536
_refine_ls_shift/su_max 0.000
_refine_ls_shift/su_mean 0.000
_refine_ls_structure_factor_coef Fsqd
_refine_ls_weighting_details 'calc w=1/[\s^2^(Fo^2^)+(0.0295P)^2^+34.7143P] where P=(Fo^2^+2Fc^2^)/3'
_refine_ls_weighting_scheme calc
_refine_ls_wR_factor_gt 0.1135
_refine_ls_wR_factor_ref 0.1229
_reflns_number_gt 29793
_reflns_number_total 35887
_reflns_threshold_expression >2sigma(I)
_cod_data_source_file b710534g.txt
_cod_data_source_block tbx20_m
_cod_original_cell_volume 7876(3)
_cod_database_code 7006235

loop_
_symmetry_equiv_pos_as_xyz
'x, y, z'
'-x, -y, -z'

loop_
_atom_site_label
_atom_site_type_symbol
_atom_site_fract_x
_atom_site_fract_y
_atom_site_fract_z
_atom_site_U_iso_or_equiv
_atom_site_adp_type
_atom_site_occupancy
_atom_site_symmetry_multiplicity
_atom_site_calc_flag
_atom_site_refinement_flags
_atom_site_disorder_assembly
_atom_site_disorder_group
La1 La 0.50162(3) 0.33715(3) 0.91976(3) 0.015 Uani 1 1 d . . .
La2 La 0.34074(3) 0.43311(3) 0.90037(3) 0.015 Uani 1 1 d . . .
La3 La 0.42903(3) 0.39844(3) 0.76651(3) 0.017 Uani 1 1 d . B .
La4 La 0.60405(4) 0.59216(3) 0.83651(3) 0.020 Uani 1 1 d . . .
La5 La 0.60151(4) 0.78407(3) 0.99670(3) 0.022 Uani 1 1 d . . .
La6 La 0.41650(3) 0.59552(3) 0.87337(3) 0.018 Uani 1 1 d . . .
O1 O 0.3973(4) 0.3466(4) 0.8355(4) 0.018 Uani 1 1 d . . .
O2 O 0.5534(4) 0.3878(4) 0.8431(4) 0.021 Uani 1 1 d . . .
O3 O 0.3349(4) 0.4489(4) 0.8016(4) 0.021 Uani 1 1 d . . .
O4 O 0.4750(4) 0.5057(4) 0.9025(3) 0.017 Uani 1 1 d . . .
O5 O 0.3789(4) 0.5703(4) 0.9552(3) 0.018 Uani 1 1 d . . .
O6 O 0.4638(4) 0.5288(4) 0.7893(4) 0.021 Uani 1 1 d . . .
O7 O 0.5692(4) 0.6500(4) 0.9326(4) 0.021 Uani 1 1 d . . .
O8 O 0.6901(5) 0.6046(5) 0.7852(4) 0.038 Uani 1 1 d . . .
O9 O 0.5351(5) 0.5770(5) 0.7226(4) 0.034 Uani 1 1 d . . .
O10 O 0.6271(5) 0.7284(4) 0.8818(4) 0.029 Uani 1 1 d . . .
O11 O 0.4800(5) 0.7113(4) 0.8718(4) 0.029 Uani 1 1 d . . .
O12 O 0.6398(5) 0.8865(4) 0.9832(4) 0.034 Uani 1 1 d . . .
O13 O 0.5246(5) 0.8576(4) 1.0220(5) 0.035 Uani 1 1 d . . .
O14 O 0.7467(4) 0.8180(4) 1.0452(4) 0.028 Uani 1 1 d . . .
O15 O 0.6763(5) 0.8867(4) 1.1262(4) 0.028 Uani 1 1 d . . .
O16 O 0.3127(4) 0.6370(4) 0.8864(4) 0.030 Uani 1 1 d . . .
O17 O 0.3195(5) 0.5578(5) 0.7564(4) 0.032 Uani 1 1 d . . .
O18 O 0.3890(4) 0.3852(4) 0.6509(4) 0.027 Uani 1 1 d . . .
O19 O 0.5497(4) 0.4458(4) 0.7482(4) 0.021 Uani 1 1 d . . .
O20 O 0.3104(4) 0.2812(4) 0.6819(4) 0.027 Uani 1 1 d . . .
O21 O 0.4567(4) 0.2888(4) 0.7006(4) 0.022 Uani 1 1 d . . .
O22 O 0.4621(4) 0.2128(4) 0.8124(4) 0.025 Uani 1 1 d . . .
O23 O 0.6146(4) 0.3139(4) 0.9157(4) 0.023 Uani 1 1 d . . .
O24 O 0.2082(4) 0.4119(4) 0.8385(4) 0.023 Uani 1 1 d . . .
O25 O 0.2506(4) 0.2944(4) 0.8300(4) 0.023 Uani 1 1 d . . .
O26 O 0.7359(4) 0.6802(4) 0.9536(4) 0.024 Uani 1 1 d . . .
O27 O 0.4497(4) 0.5231(4) 1.0314(4) 0.017 Uani 1 1 d . . .
O28 O 0.4294(4) 0.4043(4) 0.9859(3) 0.016 Uani 1 1 d . . .
O29 O 0.2822(4) 0.4379(4) 0.9831(4) 0.023 Uani 1 1 d . . .
O30 O 0.3452(4) 0.4619(4) 1.0926(4) 0.022 Uani 1 1 d . . .
O31 O 0.5099(4) 0.2844(4) 0.9950(4) 0.022 Uani 1 1 d . . .
O32 O 0.3592(4) 0.2467(4) 0.8873(4) 0.023 Uani 1 1 d . . .
C1 C 0.6890(8) 0.6062(8) 0.7318(7) 0.041 Uani 1 1 d . A .
C2 C 0.7623(9) 0.6182(9) 0.7274(8) 0.054 Uani 1 1 d D . .
C3 C 0.7883(16) 0.6487(18) 0.6934(17) 0.055 Uani 0.53 1 d PD A 2
H3 H 0.7560 0.6684 0.6686 0.066 Uiso 0.53 1 calc PR A 2
C3' C 0.7625(18) 0.596(2) 0.6609(16) 0.066 Uani 0.47 1 d PD A 1
H3' H 0.7156 0.5694 0.6169 0.079 Uiso 0.47 1 calc PR A 1
C4 C 0.8575(17) 0.6558(18) 0.6890(19) 0.055 Uani 0.53 1 d PD A 2
H4 H 0.8714 0.6832 0.6662 0.066 Uiso 0.53 1 calc PR A 2
C4' C 0.835(2) 0.613(2) 0.662(2) 0.080 Uani 0.47 1 d PD A 1
H4' H 0.8401 0.5926 0.6201 0.096 Uiso 0.47 1 calc PR A 1
C5 C 0.9056(17) 0.6249(18) 0.7159(19) 0.060 Uani 0.53 1 d PD A 2
H5 H 0.9516 0.6275 0.7111 0.072 Uiso 0.53 1 calc PR A 2
C5' C 0.901(2) 0.662(2) 0.726(2) 0.078 Uani 0.47 1 d PD A 1
H5' H 0.9494 0.6752 0.7255 0.094 Uiso 0.47 1 calc PR A 1
C6 C 0.8829(15) 0.5902(16) 0.7501(15) 0.049 Uani 0.53 1 d PD A 2
H6 H 0.9141 0.5674 0.7707 0.059 Uiso 0.53 1 calc PR A 2
C6' C 0.8995(17) 0.6912(19) 0.792(2) 0.074 Uani 0.47 1 d PD A 1
H6' H 0.9452 0.7233 0.8349 0.088 Uiso 0.47 1 calc PR A 1
C7 C 0.8149(15) 0.5866(15) 0.7563(14) 0.048 Uani 0.53 1 d PD A 2
H7 H 0.8025 0.5614 0.7814 0.058 Uiso 0.53 1 calc PR A 2
C7' C 0.8274(14) 0.6710(16) 0.7910(17) 0.055 Uani 0.47 1 d PD A 1
H7' H 0.8220 0.6924 0.8327 0.066 Uiso 0.47 1 calc PR A 1
C8 C 0.6235(9) 0.5963(9) 0.6797(8) 0.057 Uani 1 1 d . . .
H8 H 0.6255 0.5980 0.6378 0.068 Uiso 1 1 calc R A .
C9 C 0.5513(9) 0.5836(8) 0.6776(7) 0.041 Uani 1 1 d . A .
C10 C 0.4869(9) 0.5774(9) 0.6199(8) 0.056 Uani 1 1 d D . .
C11 C 0.4851(17) 0.5457(16) 0.5483(13) 0.051 Uani 0.49 1 d PD A 1
H11 H 0.5266 0.5334 0.5436 0.062 Uiso 0.49 1 calc PR A 1
C11' C 0.5048(14) 0.6338(13) 0.6027(12) 0.036 Uani 0.51 1 d PD A 2
H11' H 0.5556 0.6674 0.6242 0.044 Uiso 0.51 1 calc PR A 2
C12 C 0.4202(18) 0.5359(18) 0.4911(15) 0.065 Uani 0.49 1 d PD A 1
H12 H 0.4152 0.5190 0.4438 0.078 Uiso 0.49 1 calc PR A 1
C12' C 0.4420(15) 0.6339(16) 0.5527(14) 0.051 Uani 0.51 1 d PD A 2
H12' H 0.4488 0.6654 0.5319 0.061 Uiso 0.51 1 calc PR A 2
C13 C 0.3608(19) 0.5516(19) 0.5038(14) 0.062 Uani 0.49 1 d PD A 1
H13 H 0.3169 0.5467 0.4631 0.074 Uiso 0.49 1 calc PR A 1
C13' C 0.3670(18) 0.591(2) 0.529(2) 0.089 Uani 0.51 1 d PD A 2
H13' H 0.3248 0.5980 0.4981 0.107 Uiso 0.51 1 calc PR A 2
C14 C 0.3580(19) 0.5738(19) 0.5699(15) 0.064 Uani 0.49 1 d PD A 1
H14 H 0.3156 0.5839 0.5748 0.077 Uiso 0.49 1 calc PR A 1
C14' C 0.3501(19) 0.537(2) 0.550(2) 0.104 Uani 0.51 1 d PD A 2
H14' H 0.2992 0.5044 0.5308 0.125 Uiso 0.51 1 calc PR A 2
C15 C 0.4215(16) 0.5790(18) 0.6251(14) 0.053 Uani 0.49 1 d PD A 1
H15 H 0.4204 0.5840 0.6691 0.064 Uiso 0.49 1 calc PR A 1
C15' C 0.4153(16) 0.537(2) 0.5999(17) 0.080 Uani 0.51 1 d PD A 2
H15' H 0.4093 0.5067 0.6220 0.096 Uiso 0.51 1 calc PR A 2
C16 C 0.6107(8) 0.7546(6) 0.8428(7) 0.035 Uani 1 1 d . B 2
C17 C 0.6750(9) 0.7879(6) 0.8316(7) 0.038 Uani 1 1 d . . .
C18 C 0.6647(11) 0.8133(9) 0.7868(9) 0.059 Uani 1 1 d . B .
H18 H 0.6140 0.8099 0.7572 0.071 Uiso 1 1 calc R . .
C19 C 0.7272(13) 0.8461(11) 0.7806(11) 0.080 Uani 1 1 d . . .
H19 H 0.7165 0.8645 0.7457 0.096 Uiso 1 1 calc R B .
C20 C 0.7999(12) 0.8548(9) 0.8176(10) 0.073 Uani 1 1 d . B .
H20 H 0.8410 0.8781 0.8110 0.087 Uiso 1 1 calc R . .
C21 C 0.8098(11) 0.8299(10) 0.8615(9) 0.071 Uani 1 1 d . . .
H21 H 0.8609 0.8341 0.8913 0.085 Uiso 1 1 calc R B .
C22 C 0.7479(9) 0.7960(8) 0.8682(8) 0.051 Uani 1 1 d . B .
H22 H 0.7589 0.7767 0.9023 0.062 Uiso 1 1 calc R . .
C23 C 0.5380(8) 0.7535(7) 0.8144(7) 0.040 Uani 1 1 d . . .
H23 H 0.5264 0.7700 0.7780 0.048 Uiso 1 1 calc R B 2
C24 C 0.4767(8) 0.7327(6) 0.8284(6) 0.035 Uani 1 1 d . B .
C25 C 0.4059(5) 0.7406(6) 0.8016(6) 0.052 Uani 1 1 d G . .
C26 C 0.3757(7) 0.7312(7) 0.7301(6) 0.095 Uani 1 1 d G B .
H26 H 0.4022 0.7179 0.7031 0.114 Uiso 1 1 calc R . .
C27 C 0.3069(8) 0.7413(9) 0.6982(6) 0.134 Uani 1 1 d G B .
H27 H 0.2863 0.7349 0.6493 0.161 Uiso 1 1 calc R . .
C28 C 0.2682(6) 0.7608(8) 0.7377(8) 0.130 Uani 1 1 d G B .
H28 H 0.2211 0.7678 0.7158 0.156 Uiso 1 1 calc R . .
C29 C 0.2983(7) 0.7702(7) 0.8091(8) 0.088 Uani 1 1 d G B .
H29 H 0.2719 0.7835 0.8362 0.106 Uiso 1 1 calc R . .
C30 C 0.3672(6) 0.7601(6) 0.8411(5) 0.060 Uani 1 1 d G B .
H30 H 0.3878 0.7665 0.8899 0.072 Uiso 1 1 calc R . .
C31 C 0.6442(8) 0.9540(6) 1.0157(7) 0.034 Uani 1 1 d . B .
C32 C 0.6994(9) 1.0082(7) 1.0109(7) 0.043 Uani 1 1 d . . .
C33 C 0.6997(10) 1.0790(8) 1.0295(9) 0.058 Uani 1 1 d . B .
H33 H 0.6646 1.0920 1.0459 0.069 Uiso 1 1 calc R . .
C34 C 0.7513(12) 1.1257(9) 1.0228(11) 0.075 Uani 1 1 d . . .
H34 H 0.7544 1.1722 1.0359 0.090 Uiso 1 1 calc R B .
C35 C 0.8004(12) 1.1017(9) 0.9953(11) 0.075 Uani 1 1 d . B .
H35 H 0.8362 1.1335 0.9899 0.090 Uiso 1 1 calc R . .
C36 C 0.7984(10) 1.0311(8) 0.9751(10) 0.057 Uani 1 1 d . . .
H36 H 0.8316 1.0171 0.9566 0.069 Uiso 1 1 calc R B .
C37 C 0.7478(9) 0.9857(7) 0.9834(8) 0.046 Uani 1 1 d . B .
H37 H 0.7451 0.9393 0.9707 0.055 Uiso 1 1 calc R . .
C38 C 0.6012(8) 0.9771(7) 1.0521(7) 0.037 Uani 1 1 d . . .
H38 H 0.6120 1.0250 1.0756 0.045 Uiso 1 1 calc R B .
C39 C 0.5429(8) 0.9280(7) 1.0529(7) 0.035 Uani 1 1 d . B .
C40 C 0.4990(9) 0.9585(7) 1.0924(8) 0.045 Uani 1 1 d . . .
C41 C 0.4935(10) 1.0262(8) 1.1102(9) 0.053 Uani 1 1 d . B .
H41 H 0.5225 1.0578 1.0993 0.064 Uiso 1 1 calc R . .
C42 C 0.4483(11) 1.0488(9) 1.1424(10) 0.065 Uani 1 1 d . . .
H42 H 0.4476 1.0941 1.1532 0.078 Uiso 1 1 calc R B .
C43 C 0.4062(12) 1.0039(10) 1.1575(11) 0.072 Uani 1 1 d . B .
H43 H 0.3729 1.0155 1.1772 0.086 Uiso 1 1 calc R . .
C44 C 0.4140(13) 0.9382(10) 1.1426(11) 0.074 Uani 1 1 d . . .
H44 H 0.3870 0.9076 1.1559 0.089 Uiso 1 1 calc R B .
C45 C 0.4593(11) 0.9142(9) 1.1093(9) 0.058 Uani 1 1 d . B .
H45 H 0.4610 0.8694 1.0998 0.069 Uiso 1 1 calc R . .
C46 C 0.7994(7) 0.8866(6) 1.0849(6) 0.029 Uani 1 1 d . B .
C47 C 0.8699(7) 0.8974(7) 1.0733(7) 0.035 Uani 1 1 d . . .
C48 C 0.9047(8) 0.9596(8) 1.0730(8) 0.045 Uani 1 1 d . B .
H48 H 0.8852 0.9958 1.0815 0.054 Uiso 1 1 calc R . .
C49 C 0.9690(9) 0.9675(10) 1.0596(10) 0.063 Uani 1 1 d . . .
H49 H 0.9938 1.0097 1.0597 0.075 Uiso 1 1 calc R B .
C50 C 0.9977(9) 0.9138(10) 1.0461(10) 0.068 Uani 1 1 d . B .
H50 H 1.0407 0.9204 1.0362 0.082 Uiso 1 1 calc R . .
C51 C 0.9645(9) 0.8514(10) 1.0470(10) 0.065 Uani 1 1 d . . .
H51 H 0.9846 0.8157 1.0388 0.078 Uiso 1 1 calc R B .
C52 C 0.9010(8) 0.8439(8) 1.0602(8) 0.046 Uani 1 1 d . B .
H52 H 0.8769 0.8017 1.0607 0.055 Uiso 1 1 calc R . .
C53 C 0.7961(7) 0.9488(6) 1.1372(6) 0.029 Uani 1 1 d . . .
H53 H 0.8367 0.9921 1.1568 0.035 Uiso 1 1 calc R B .
C54 C 0.7371(7) 0.9471(6) 1.1588(6) 0.027 Uani 1 1 d . B .
C55 C 0.7466(3) 1.0205(3) 1.2282(3) 0.034 Uani 1 1 d GD . .
C56 C 0.8112(3) 1.0817(3) 1.2684(3) 0.036 Uani 1 1 d GD B .
H56 H 0.8536 1.0871 1.2577 0.043 Uiso 1 1 calc R . .
C57 C 0.8137(3) 1.1350(3) 1.3244(3) 0.057 Uani 1 1 d GD B .
H57 H 0.8578 1.1768 1.3520 0.068 Uiso 1 1 calc R . .
C58 C 0.7516(4) 1.1271(3) 1.3402(3) 0.058 Uani 1 1 d GD B .
H58 H 0.7533 1.1635 1.3785 0.069 Uiso 1 1 calc R . .
C59 C 0.6870(3) 1.0659(3) 1.3000(3) 0.049 Uani 1 1 d GD B .
H59 H 0.6445 1.0604 1.3107 0.059 Uiso 1 1 calc R . .
C60 C 0.6845(3) 1.0126(3) 1.2440(3) 0.043 Uani 1 1 d GD B .
H60 H 0.6403 0.9707 1.2165 0.051 Uiso 1 1 calc R . .
C61 C 0.2440(3) 0.6222(3) 0.8443(3) 0.027 Uani 1 1 d G B .
C62 C 0.1980(3) 0.6531(3) 0.8811(3) 0.030 Uani 1 1 d G B .
C63 C 0.1291(3) 0.6558(4) 0.8454(4) 0.044 Uani 1 1 d G B .
H63 H 0.1057 0.6376 0.7943 0.053 Uiso 1 1 calc R . .
C64 C 0.0887(8) 0.6854(9) 0.8814(9) 0.052 Uani 1 1 d . . .
H64 H 0.0400 0.6862 0.8526 0.063 Uiso 1 1 calc R B .
C65 C 0.1156(8) 0.7122(7) 0.9537(8) 0.040 Uani 1 1 d . B .
H65 H 0.0880 0.7316 0.9764 0.048 Uiso 1 1 calc R . .
C66 C 0.1828(7) 0.7089(7) 0.9895(7) 0.035 Uani 1 1 d . . .
H66 H 0.2047 0.7254 1.0404 0.042 Uiso 1 1 calc R B .
C67 C 0.2242(7) 0.6815(7) 0.9541(7) 0.032 Uani 1 1 d . B .
H67 H 0.2740 0.6830 0.9837 0.038 Uiso 1 1 calc R . .
C68 C 0.2125(7) 0.5815(7) 0.7698(6) 0.036 Uani 1 1 d . . .
H68 H 0.1581 0.5685 0.7412 0.044 Uiso 1 1 calc R B .
C69 C 0.2552(8) 0.5580(7) 0.7334(6) 0.034 Uani 1 1 d D B .
C70 C 0.2109(8) 0.5168(7) 0.6505(7) 0.040 Uani 1 1 d . . .
C71 C 0.1552(9) 0.5368(9) 0.6195(7) 0.054 Uani 1 1 d . B .
H71 H 0.1414 0.5716 0.6446 0.065 Uiso 1 1 calc R . .
C72 C 0.1188(11) 0.5000(10) 0.5445(9) 0.071 Uani 1 1 d . . .
H72 H 0.0780 0.5118 0.5178 0.085 Uiso 1 1 calc R B .
C73 C 0.1364(11) 0.4450(11) 0.5022(8) 0.075 Uani 1 1 d . B .
H73 H 0.1070 0.4241 0.4512 0.090 Uiso 1 1 calc R . .
C74 C 0.1899(12) 0.4244(10) 0.5318(8) 0.071 Uani 1 1 d . . .
H74 H 0.2021 0.3887 0.5061 0.086 Uiso 1 1 calc R B .
C75 C 0.2276(10) 0.4606(8) 0.6058(7) 0.053 Uani 1 1 d . B .
H75 H 0.2688 0.4486 0.6315 0.063 Uiso 1 1 calc R . .
C76 C 0.4137(6) 0.3658(6) 0.6047(5) 0.024 Uani 1 1 d . B .
C77 C 0.3543(7) 0.3279(7) 0.5282(6) 0.030 Uani 1 1 d . . .
C78 C 0.3721(9) 0.3299(9) 0.4768(7) 0.053 Uani 1 1 d . . .
H78 H 0.4229 0.3563 0.4874 0.064 Uiso 1 1 calc R . .
C79 C 0.3136(10) 0.2919(11) 0.4066(8) 0.071 Uani 1 1 d . . .
H79 H 0.3255 0.2932 0.3688 0.085 Uiso 1 1 calc R . .
C80 C 0.2383(9) 0.2518(10) 0.3877(7) 0.066 Uani 1 1 d . . .
H80 H 0.2006 0.2264 0.3384 0.079 Uiso 1 1 calc R . .
C81 C 0.2200(9) 0.2495(9) 0.4388(8) 0.056 Uani 1 1 d . . .
H81 H 0.1693 0.2226 0.4279 0.067 Uiso 1 1 calc R . .
C82 C 0.2782(7) 0.2883(8) 0.5094(7) 0.040 Uani 1 1 d . . .
H82 H 0.2658 0.2880 0.5472 0.048 Uiso 1 1 calc R . .
C83 C 0.4911(7) 0.3767(6) 0.6199(6) 0.026 Uani 1 1 d . . .
H83 H 0.5015 0.3572 0.5810 0.031 Uiso 1 1 calc R B .
C84 C 0.5539(6) 0.4141(6) 0.6885(6) 0.022 Uani 1 1 d . B .
C85 C 0.6302(7) 0.4166(7) 0.6934(6) 0.028 Uani 1 1 d . . .
C86 C 0.6515(8) 0.4090(9) 0.6397(8) 0.052 Uani 1 1 d . B .
H86 H 0.6140 0.4038 0.5946 0.063 Uiso 1 1 calc R . .
C87 C 0.7225(9) 0.4083(13) 0.6457(9) 0.083 Uani 1 1 d . . .
H87 H 0.7330 0.4032 0.6060 0.099 Uiso 1 1 calc R B .
C88 C 0.7747(9) 0.4147(13) 0.7055(9) 0.085 Uani 1 1 d . B .
H88 H 0.8238 0.4127 0.7112 0.102 Uiso 1 1 calc R . .
C89 C 0.7558(8) 0.4244(10) 0.7596(8) 0.055 Uani 1 1 d . . .
H89 H 0.7942 0.4306 0.8047 0.066 Uiso 1 1 calc R B .
C90 C 0.6849(7) 0.4260(7) 0.7543(6) 0.033 Uani 1 1 d . B .
H90 H 0.6760 0.4339 0.7952 0.040 Uiso 1 1 calc R . .
C91 C 0.2893(7) 0.2201(6) 0.6227(6) 0.026 Uani 1 1 d . B .
C92 C 0.2014(3) 0.1713(3) 0.5763(3) 0.035 Uani 1 1 d G . .
C93 C 0.1689(4) 0.1123(4) 0.5124(4) 0.069 Uani 1 1 d G B .
H93 H 0.2009 0.0982 0.4922 0.082 Uiso 1 1 calc R . .
C94 C 0.0895(4) 0.0739(5) 0.4778(5) 0.085 Uani 1 1 d G B .
H94 H 0.0673 0.0335 0.4341 0.102 Uiso 1 1 calc R . .
C95 C 0.0427(3) 0.0945(5) 0.5073(6) 0.077 Uani 1 1 d G B .
H95 H -0.0115 0.0683 0.4837 0.092 Uiso 1 1 calc R . .
C96 C 0.0752(4) 0.1536(6) 0.5712(5) 0.074 Uani 1 1 d G B .
H96 H 0.0432 0.1677 0.5913 0.089 Uiso 1 1 calc R . .
C97 C 0.1545(4) 0.1920(5) 0.6057(4) 0.052 Uani 1 1 d G B .
H97 H 0.1767 0.2324 0.6495 0.062 Uiso 1 1 calc R . .
C98 C 0.3391(3) 0.1929(5) 0.5979(5) 0.029 Uani 1 1 d G B .
H98 H 0.3175 0.1524 0.5544 0.035 Uiso 1 1 calc R . .
C99 C 0.4199(7) 0.2270(6) 0.6390(6) 0.024 Uani 1 1 d . B .
C100 C 0.4683(7) 0.1885(6) 0.6104(6) 0.029 Uani 1 1 d D . .
C101 C 0.4385(8) 0.1173(7) 0.5490(7) 0.041 Uani 1 1 d D B .
H101 H 0.3840 0.0919 0.5238 0.049 Uiso 1 1 calc R . .
C102 C 0.4864(9) 0.0867(8) 0.5269(8) 0.047 Uani 1 1 d D . .
H102 H 0.4660 0.0430 0.4873 0.057 Uiso 1 1 calc R B .
C103 C 0.5657(9) 0.1255(8) 0.5678(8) 0.048 Uani 1 1 d D B .
H103 H 0.6012 0.1072 0.5569 0.058 Uiso 1 1 calc R . .
C104 C 0.5972(9) 0.1961(7) 0.6291(8) 0.044 Uani 1 1 d D . .
H104 H 0.6519 0.2205 0.6549 0.053 Uiso 1 1 calc R B .
C105 C 0.5483(7) 0.2278(7) 0.6500(6) 0.031 Uani 1 1 d D B .
H105 H 0.5687 0.2724 0.6881 0.038 Uiso 1 1 calc R . .
C106 C 0.4944(7) 0.1815(6) 0.7758(6) 0.025 Uani 1 1 d . . .
C107 C 0.4430(7) 0.1061(6) 0.7052(6) 0.030 Uani 1 1 d . . .
C108 C 0.4707(9) 0.0538(7) 0.6735(7) 0.044 Uani 1 1 d . . .
H108 H 0.5250 0.0636 0.6966 0.053 Uiso 1 1 calc R . .
C109 C 0.4205(10) -0.0146(8) 0.6071(8) 0.051 Uani 1 1 d . . .
H109 H 0.4430 -0.0462 0.5911 0.061 Uiso 1 1 calc R . .
C110 C 0.3440(10) -0.0289(8) 0.5719(8) 0.058 Uani 1 1 d . . .
H110 H 0.3101 -0.0700 0.5294 0.069 Uiso 1 1 calc R . .
C111 C 0.3161(9) 0.0229(8) 0.6034(7) 0.050 Uani 1 1 d . . .
H111 H 0.2618 0.0133 0.5794 0.059 Uiso 1 1 calc R . .
C112 C 0.3651(7) 0.0902(7) 0.6702(7) 0.035 Uani 1 1 d . . .
H112 H 0.3418 0.1206 0.6873 0.043 Uiso 1 1 calc R . .
C113 C 0.5741(7) 0.2138(6) 0.7964(6) 0.026 Uani 1 1 d . . .
H113 H 0.5945 0.1927 0.7666 0.031 Uiso 1 1 calc R . .
C114 C 0.6285(6) 0.2800(6) 0.8633(6) 0.022 Uani 1 1 d . . .
C115 C 0.7093(6) 0.3180(7) 0.8755(6) 0.029 Uani 1 1 d . . .
C116 C 0.7434(7) 0.2785(8) 0.8361(7) 0.037 Uani 1 1 d . . .
H116 H 0.7171 0.2310 0.8036 0.045 Uiso 1 1 calc R . .
C117 C 0.8187(8) 0.3175(9) 0.8509(7) 0.045 Uani 1 1 d . . .
H117 H 0.8447 0.2958 0.8276 0.055 Uiso 1 1 calc R . .
C118 C 0.8593(7) 0.3939(8) 0.9036(7) 0.043 Uani 1 1 d . . .
H118 H 0.9099 0.4176 0.9116 0.052 Uiso 1 1 calc R . .
C119 C 0.8256(7) 0.4325(8) 0.9422(7) 0.039 Uani 1 1 d . . .
H119 H 0.8521 0.4801 0.9743 0.047 Uiso 1 1 calc R . .
C120 C 0.7509(7) 0.3945(7) 0.9285(6) 0.032 Uani 1 1 d . . .
H120 H 0.7257 0.4166 0.9526 0.039 Uiso 1 1 calc R . .
C121 C 0.1402(6) 0.3631(6) 0.8109(5) 0.022 Uani 1 1 d . . .
C122 C 0.0791(6) 0.3923(6) 0.8120(6) 0.021 Uani 1 1 d . . .
C123 C -0.0005(7) 0.3456(7) 0.7729(6) 0.031 Uani 1 1 d . . .
H123 H -0.0156 0.2978 0.7446 0.037 Uiso 1 1 calc R . .
C124 C -0.0542(7) 0.3763(7) 0.7797(7) 0.034 Uani 1 1 d . . .
H124 H -0.1080 0.3483 0.7554 0.041 Uiso 1 1 calc R . .
C125 C -0.0283(7) 0.4542(7) 0.8257(7) 0.034 Uani 1 1 d . . .
H125 H -0.0675 0.4718 0.8279 0.041 Uiso 1 1 calc R . .
C126 C 0.0493(7) 0.5008(7) 0.8645(7) 0.033 Uani 1 1 d . . .
H126 H 0.0641 0.5485 0.8931 0.039 Uiso 1 1 calc R . .
C127 C 0.1031(7) 0.4700(6) 0.8571(6) 0.029 Uani 1 1 d . . .
H127 H 0.1566 0.4985 0.8809 0.034 Uiso 1 1 calc R . .
C128 C 0.1226(6) 0.2859(6) 0.7834(6) 0.023 Uani 1 1 d . . .
H128 H 0.0694 0.2560 0.7574 0.028 Uiso 1 1 calc R . .
C129 C 0.1767(6) 0.2565(6) 0.7932(6) 0.022 Uani 1 1 d . . .
C130 C 0.1481(7) 0.1725(6) 0.7587(6) 0.030 Uani 1 1 d . . .
C131 C 0.1867(8) 0.1338(7) 0.7259(7) 0.036 Uani 1 1 d . . .
H131 H 0.2320 0.1594 0.7262 0.043 Uiso 1 1 calc R . .
C132 C 0.1597(9) 0.0559(7) 0.6914(8) 0.048 Uani 1 1 d . . .
H132 H 0.1873 0.0340 0.6706 0.057 Uiso 1 1 calc R . .
C133 C 0.0948(9) 0.0171(7) 0.6905(8) 0.053 Uani 1 1 d . . .
H133 H 0.0759 -0.0319 0.6689 0.064 Uiso 1 1 calc R . .
C134 C 0.0567(9) 0.0543(8) 0.7239(9) 0.059 Uani 1 1 d . . .
H134 H 0.0124 0.0283 0.7248 0.071 Uiso 1 1 calc R . .
C135 C 0.0827(8) 0.1317(8) 0.7574(8) 0.046 Uani 1 1 d . . .
H135 H 0.0544 0.1529 0.7779 0.055 Uiso 1 1 calc R . .
C136 C 0.7685(6) 0.6558(6) 0.9988(6) 0.023 Uani 1 1 d . . .
C137 C 0.8414(6) 0.6472(6) 0.9959(6) 0.023 Uani 1 1 d . . .
C138 C 0.8517(7) 0.6288(7) 0.9352(7) 0.033 Uani 1 1 d . B .
H138 H 0.8109 0.6225 0.8914 0.040 Uiso 1 1 calc R . .
C139 C 0.9180(8) 0.6189(8) 0.9339(7) 0.041 Uani 1 1 d . . .
H139 H 0.9218 0.6069 0.8903 0.049 Uiso 1 1 calc R B .
C140 C 0.9737(7) 0.6259(8) 0.9913(8) 0.040 Uani 1 1 d . B .
H140 H 1.0199 0.6194 0.9926 0.048 Uiso 1 1 calc R . .
C141 C 0.9619(8) 0.6434(8) 1.0507(8) 0.045 Uani 1 1 d . . .
H141 H 1.0024 0.6490 1.0943 0.054 Uiso 1 1 calc R B .
C142 C 0.8964(7) 0.6537(7) 1.0531(7) 0.036 Uani 1 1 d . B .
H142 H 0.8927 0.6654 1.0968 0.044 Uiso 1 1 calc R . .
C143 C 0.2916(6) 0.4208(6) 1.0281(5) 0.019 Uani 1 1 d . . .
C144 C 0.4679(5) 0.4743(5) 1.0391(5) 0.014 Uani 1 1 d . . .
C145 C 0.0754(15) 0.3579(15) 0.6380(14) 0.114 Uani 1 1 d . . .
H14A H 0.0596 0.3181 0.6481 0.171 Uiso 1 1 calc R . .
H14B H 0.1195 0.3955 0.6817 0.171 Uiso 1 1 calc R . .
H14C H 0.0908 0.3447 0.5997 0.171 Uiso 1 1 calc R . .
C146 C 0.0116(13) 0.3803(11) 0.6151(10) 0.086 Uani 1 1 d D . .
C147 C -0.0019(13) 0.4321(12) 0.6635(11) 0.093 Uani 1 1 d D . .
H147 H 0.0343 0.4526 0.7133 0.111 Uiso 1 1 calc R . .
C148 C -0.0615(15) 0.4533(15) 0.6432(14) 0.124 Uani 1 1 d D . .
H148 H -0.0700 0.4875 0.6752 0.149 Uiso 1 1 calc R . .
C149 C -0.1092(15) 0.4189(16) 0.5694(14) 0.136 Uani 1 1 d D . .
H149 H -0.1539 0.4298 0.5497 0.163 Uiso 1 1 calc R . .
C150 C -0.0962(17) 0.3680(16) 0.5205(14) 0.139 Uani 1 1 d D . .
H150 H -0.1322 0.3481 0.4707 0.167 Uiso 1 1 calc R . .
C151 C -0.0354(15) 0.3461(13) 0.5409(11) 0.111 Uani 1 1 d D . .
H151 H -0.0266 0.3122 0.5089 0.133 Uiso 1 1 calc R . .
C152 C 1.059(2) 0.6747(17) 0.651(2) 0.171 Uani 1 1 d . . .
H15A H 1.0786 0.6839 0.6182 0.257 Uiso 1 1 calc R . .
H15B H 1.0090 0.6358 0.6224 0.257 Uiso 1 1 calc R . .
H15C H 1.0965 0.6632 0.6847 0.257 Uiso 1 1 calc R . .
C153 C 1.0486(12) 0.7369(11) 0.6912(14) 0.105 Uani 1 1 d D . .
C154 C 0.9988(10) 0.7612(11) 0.6559(11) 0.092 Uani 1 1 d D . .
H154 H 0.9719 0.7395 0.6047 0.110 Uiso 1 1 calc R . .
C155 C 0.9847(12) 0.8214(11) 0.6950(14) 0.117 Uani 1 1 d D . .
H155 H 0.9482 0.8346 0.6648 0.140 Uiso 1 1 calc R . .
C156 C 1.0139(12) 0.8596(11) 0.7642(14) 0.111 Uani 1 1 d D . .
H156 H 1.0019 0.8977 0.7858 0.133 Uiso 1 1 calc R . .
C157 C 1.0655(13) 0.8336(11) 0.7998(14) 0.110 Uani 1 1 d D . .
H157 H 1.0915 0.8564 0.8510 0.132 Uiso 1 1 calc R . .
C158 C 1.0839(13) 0.7768(12) 0.7685(14) 0.116 Uani 1 1 d D . .
H158 H 1.1206 0.7644 0.7994 0.140 Uiso 1 1 calc R . .
C159 C 0.556(2) 0.8321(14) 0.634(2) 0.238 Uiso 1 1 d D . .
H159 H 0.6100 0.8506 0.6682 0.286 Uiso 1 1 calc R . .
C160 C 0.5338(17) 0.8049(12) 0.5619(17) 0.138 Uiso 1 1 d D . .
H160 H 0.5697 0.8032 0.5430 0.165 Uiso 1 1 calc R . .
C161 C 0.4563(13) 0.7806(9) 0.5198(13) 0.093 Uiso 1 1 d D . .
H161 H 0.4394 0.7615 0.4694 0.111 Uiso 1 1 calc R . .
C162 C 0.3969(15) 0.7795(10) 0.5401(14) 0.114 Uiso 1 1 d D . .
H162 H 0.3437 0.7608 0.5053 0.137 Uiso 1 1 calc R . .
C163 C 0.4194(18) 0.8066(12) 0.6123(16) 0.132 Uiso 1 1 d D . .
H163 H 0.3828 0.8078 0.6304 0.159 Uiso 1 1 calc R . .
C164 C 0.499(2) 0.8325(13) 0.6578(19) 0.180 Uiso 1 1 d D . .
H164 H 0.5162 0.8517 0.7082 0.217 Uiso 1 1 calc R . .
C165 C 0.833(3) 1.052(2) 0.800(3) 0.160 Uiso 0.65 1 d PD C 1
H165 H 0.8679 1.0855 0.8483 0.191 Uiso 0.65 1 calc PR C 1
C166 C 0.757(3) 1.051(2) 0.771(3) 0.175 Uiso 0.65 1 d PD C 1
H166 H 0.7377 1.0819 0.7952 0.210 Uiso 0.65 1 calc PR C 1
C167 C 0.714(3) 0.999(2) 0.702(3) 0.161 Uiso 0.65 1 d PD C 1
H167 H 0.6611 0.9934 0.6755 0.194 Uiso 0.65 1 calc PR C 1
C168 C 0.744(2) 0.953(2) 0.665(2) 0.145 Uiso 0.65 1 d PD C 1
H168 H 0.7090 0.9192 0.6176 0.174 Uiso 0.65 1 calc PR C 1
C169 C 0.826(2) 0.9548(17) 0.6982(19) 0.099 Uiso 0.65 1 d PD C 1
H169 H 0.8468 0.9253 0.6761 0.118 Uiso 0.65 1 calc PR C 1
C170 C 0.864(3) 1.008(2) 0.767(2) 0.144 Uiso 0.65 1 d PD C 1
H170 H 0.9169 1.0151 0.7945 0.173 Uiso 0.65 1 calc PR C 1
C174 C 0.1946(14) -0.1329(14) 0.3488(14) 0.173 Uani 1 1 d D . .
H174 H 0.2172 -0.1199 0.3212 0.208 Uiso 1 1 calc R . .
C175 C 0.2022(9) -0.1874(11) 0.3662(11) 0.114 Uani 1 1 d D . .
H175 H 0.2304 -0.2129 0.3505 0.137 Uiso 1 1 calc R . .
C176 C 0.1685(10) -0.2044(12) 0.4065(11) 0.119 Uani 1 1 d D . .
H176 H 0.1739 -0.2420 0.4182 0.143 Uiso 1 1 calc R . .
C177 C 0.1266(11) -0.1678(12) 0.4307(12) 0.113 Uani 1 1 d D . .
H177 H 0.1041 -0.1805 0.4585 0.136 Uiso 1 1 calc R . .
C178 C 0.1184(12) -0.1140(13) 0.4140(13) 0.128 Uani 1 1 d D . .
H178 H 0.0901 -0.0889 0.4302 0.154 Uiso 1 1 calc R . .
C179 C 0.1507(14) -0.0962(13) 0.3742(15) 0.159 Uani 1 1 d D . .
H179 H 0.1445 -0.0586 0.3628 0.191 Uiso 1 1 calc R . .
C181 C 0.818(3) 1.112(2) 0.846(3) 0.061 Uiso 0.35 1 d PD C 2
H181 H 0.7875 1.1146 0.8712 0.073 Uiso 0.35 1 calc PR C 2
C182 C 0.864(3) 1.173(2) 0.853(2) 0.057 Uiso 0.35 1 d PD C 2
H182 H 0.8682 1.2177 0.8819 0.069 Uiso 0.35 1 calc PR C 2
C183 C 0.904(3) 1.161(2) 0.813(2) 0.052 Uiso 0.35 1 d PD C 2
H183 H 0.9369 1.1992 0.8135 0.062 Uiso 0.35 1 calc PR C 2
C184 C 0.898(3) 1.0941(18) 0.771(2) 0.054 Uiso 0.35 1 d PD C 2
H184 H 0.9279 1.0917 0.7458 0.065 Uiso 0.35 1 calc PR C 2
C185 C 0.853(2) 1.032(2) 0.765(2) 0.044 Uiso 0.35 1 d PD C 2
H185 H 0.8490 0.9872 0.7371 0.053 Uiso 0.35 1 calc PR C 2
C187 C 0.813(4) 1.046(3) 0.805(3) 0.080 Uiso 0.35 1 d PD C 2
H187 H 0.7792 1.0071 0.8043 0.096 Uiso 0.35 1 calc PR C 2

loop_
_atom_site_aniso_label
_atom_site_aniso_U_11
_atom_site_aniso_U_22
_atom_site_aniso_U_33
_atom_site_aniso_U_23
_atom_site_aniso_U_13
_atom_site_aniso_U_12
La1 0.016 0.019 0.015 0.010 0.007 0.008
La2 0.013 0.021 0.014 0.010 0.006 0.006
La3 0.018 0.023 0.013 0.011 0.008 0.009
La4 0.023 0.026 0.018 0.015 0.012 0.010
La5 0.025 0.022 0.024 0.015 0.013 0.008
La6 0.019 0.024 0.016 0.014 0.009 0.010
O1 0.017 0.029 0.015 0.016 0.007 0.011
O2 0.020 0.033 0.018 0.019 0.010 0.013
O3 0.019 0.033 0.020 0.019 0.010 0.013
O4 0.015 0.028 0.012 0.014 0.005 0.009
O5 0.015 0.030 0.015 0.016 0.006 0.010
O6 0.023 0.030 0.018 0.017 0.011 0.013
O7 0.020 0.031 0.022 0.019 0.012 0.011
O8 0.035 0.064 0.033 0.034 0.024 0.017
O9 0.041 0.054 0.029 0.033 0.021 0.024
O10 0.041 0.032 0.029 0.023 0.021 0.015
O11 0.033 0.033 0.030 0.027 0.012 0.012
O12 0.047 0.035 0.033 0.025 0.022 0.018
O13 0.039 0.036 0.046 0.030 0.021 0.020
O14 0.027 0.031 0.029 0.017 0.013 0.009
O15 0.031 0.030 0.028 0.020 0.014 0.012
O16 0.026 0.050 0.028 0.029 0.012 0.025
O17 0.032 0.053 0.021 0.026 0.011 0.025
O18 0.027 0.045 0.016 0.020 0.010 0.017
O19 0.023 0.031 0.015 0.014 0.009 0.013
O20 0.026 0.034 0.019 0.012 0.010 0.011
O21 0.023 0.027 0.019 0.011 0.008 0.012
O22 0.025 0.027 0.024 0.011 0.012 0.011
O23 0.022 0.033 0.019 0.015 0.009 0.015
O24 0.014 0.032 0.025 0.019 0.007 0.007
O25 0.016 0.031 0.026 0.017 0.009 0.009
O26 0.022 0.033 0.028 0.022 0.013 0.013
O27 0.017 0.024 0.018 0.017 0.008 0.010
O28 0.016 0.022 0.016 0.012 0.009 0.010
O29 0.019 0.040 0.022 0.022 0.011 0.014
O30 0.021 0.028 0.021 0.017 0.008 0.006
O31 0.025 0.027 0.023 0.020 0.012 0.012
O32 0.022 0.027 0.025 0.018 0.011 0.010
C1 0.051 0.055 0.045 0.037 0.037 0.025
C2 0.061 0.083 0.062 0.054 0.048 0.035
C3 0.058 0.092 0.068 0.062 0.050 0.043
C3' 0.080 0.123 0.087 0.088 0.072 0.077
C4 0.051 0.079 0.082 0.064 0.048 0.035
C4' 0.096 0.130 0.115 0.102 0.091 0.073
C5 0.058 0.075 0.094 0.060 0.054 0.037
C5' 0.081 0.118 0.138 0.108 0.091 0.067
C6 0.061 0.075 0.050 0.041 0.042 0.041
C6' 0.054 0.107 0.131 0.090 0.068 0.054
C7 0.058 0.069 0.047 0.038 0.039 0.031
C7' 0.044 0.073 0.102 0.064 0.055 0.040
C8 0.064 0.100 0.051 0.061 0.042 0.039
C9 0.058 0.056 0.030 0.033 0.026 0.025
C10 0.061 0.086 0.044 0.053 0.026 0.028
C11 0.069 0.071 0.041 0.043 0.031 0.036
C11' 0.047 0.054 0.033 0.031 0.023 0.034
C12 0.091 0.072 0.038 0.037 0.021 0.035
C12' 0.057 0.076 0.035 0.042 0.020 0.027
C13 0.070 0.085 0.036 0.048 0.008 0.037
C13' 0.060 0.126 0.070 0.081 0.005 0.003
C14 0.075 0.081 0.044 0.043 0.016 0.038
C14' 0.072 0.121 0.074 0.081 -0.016 -0.014
C15 0.072 0.086 0.039 0.054 0.028 0.049
C15' 0.064 0.104 0.042 0.056 -0.004 -0.006
C16 0.055 0.027 0.032 0.020 0.022 0.014
C17 0.062 0.029 0.029 0.019 0.026 0.011
C18 0.085 0.079 0.056 0.052 0.049 0.043
C19 0.121 0.099 0.086 0.075 0.079 0.051
C20 0.098 0.068 0.082 0.044 0.070 0.017
C21 0.066 0.082 0.061 0.040 0.035 0.000
C22 0.059 0.058 0.049 0.036 0.031 0.013
C23 0.058 0.043 0.032 0.032 0.022 0.017
C24 0.049 0.033 0.030 0.025 0.013 0.017
C25 0.051 0.052 0.052 0.042 0.009 0.012
C26 0.069 0.152 0.078 0.095 0.016 0.030
C27 0.075 0.214 0.156 0.156 0.034 0.051
C28 0.080 0.186 0.177 0.160 0.043 0.052
C29 0.054 0.089 0.144 0.085 0.033 0.037
C30 0.049 0.057 0.092 0.053 0.029 0.029
C31 0.047 0.027 0.037 0.022 0.020 0.015
C32 0.054 0.037 0.043 0.025 0.025 0.010
C33 0.078 0.040 0.080 0.041 0.049 0.023
C34 0.110 0.047 0.116 0.060 0.076 0.036
C35 0.098 0.053 0.114 0.058 0.071 0.027
C36 0.065 0.050 0.079 0.037 0.047 0.022
C37 0.055 0.036 0.059 0.030 0.030 0.015
C38 0.059 0.031 0.037 0.020 0.027 0.025
C39 0.045 0.037 0.035 0.025 0.019 0.023
C40 0.066 0.044 0.054 0.033 0.039 0.035
C41 0.080 0.050 0.064 0.037 0.047 0.041
C42 0.095 0.054 0.080 0.038 0.054 0.051
C43 0.094 0.080 0.088 0.047 0.064 0.058
C44 0.118 0.075 0.097 0.058 0.086 0.061
C45 0.087 0.059 0.073 0.046 0.058 0.048
C46 0.027 0.031 0.032 0.019 0.013 0.009
C47 0.025 0.037 0.037 0.017 0.012 0.004
C48 0.043 0.044 0.048 0.023 0.024 0.007
C49 0.046 0.073 0.077 0.039 0.037 0.007
C50 0.041 0.090 0.084 0.038 0.041 0.016
C51 0.041 0.067 0.094 0.031 0.041 0.021
C52 0.029 0.046 0.063 0.024 0.020 0.014
C53 0.028 0.024 0.031 0.013 0.011 0.005
C54 0.034 0.024 0.024 0.017 0.011 0.008
C55 0.044 0.040 0.031 0.026 0.019 0.019
C56 0.045 0.029 0.032 0.015 0.015 0.014
C57 0.063 0.052 0.057 0.034 0.024 0.015
C58 0.086 0.061 0.044 0.031 0.033 0.042
C59 0.064 0.049 0.044 0.018 0.033 0.024
C60 0.047 0.045 0.045 0.025 0.025 0.015
C61 0.023 0.040 0.033 0.029 0.013 0.016
C62 0.025 0.035 0.041 0.029 0.014 0.014
C63 0.030 0.076 0.051 0.047 0.021 0.029
C64 0.031 0.089 0.069 0.058 0.027 0.036
C65 0.038 0.051 0.066 0.044 0.035 0.030
C66 0.033 0.045 0.047 0.030 0.022 0.025
C67 0.033 0.043 0.040 0.030 0.020 0.024
C68 0.029 0.054 0.027 0.024 0.007 0.018
C69 0.043 0.040 0.028 0.024 0.014 0.021
C70 0.044 0.050 0.027 0.025 0.008 0.019
C71 0.054 0.077 0.030 0.030 0.006 0.035
C72 0.068 0.095 0.039 0.039 0.003 0.035
C73 0.086 0.104 0.022 0.030 0.007 0.040
C74 0.096 0.083 0.026 0.023 0.013 0.047
C75 0.067 0.065 0.027 0.025 0.012 0.034
C76 0.028 0.034 0.014 0.015 0.008 0.013
C77 0.025 0.044 0.019 0.018 0.005 0.014
C78 0.040 0.089 0.022 0.033 0.007 0.012
C79 0.059 0.121 0.026 0.041 0.011 0.021
C80 0.043 0.111 0.019 0.023 -0.004 0.024
C81 0.032 0.087 0.036 0.027 0.006 0.016
C82 0.031 0.062 0.022 0.020 0.006 0.017
C83 0.028 0.035 0.018 0.013 0.011 0.013
C84 0.024 0.029 0.021 0.015 0.012 0.012
C85 0.026 0.050 0.023 0.027 0.014 0.021
C86 0.031 0.113 0.041 0.051 0.024 0.036
C87 0.046 0.195 0.062 0.087 0.042 0.064
C88 0.039 0.207 0.061 0.090 0.035 0.070
C89 0.034 0.113 0.044 0.055 0.020 0.039
C90 0.027 0.052 0.028 0.025 0.013 0.015
C91 0.031 0.030 0.018 0.013 0.008 0.013
C92 0.031 0.036 0.027 0.016 0.003 0.010
C93 0.033 0.069 0.060 -0.005 0.004 0.018
C94 0.047 0.066 0.069 -0.011 -0.010 0.014
C95 0.019 0.086 0.082 0.023 -0.001 0.003
C96 0.026 0.109 0.059 0.019 0.014 0.010
C97 0.030 0.072 0.034 0.013 0.009 0.010
C98 0.034 0.029 0.019 0.007 0.009 0.013
C99 0.033 0.024 0.020 0.014 0.012 0.015
C100 0.039 0.034 0.025 0.016 0.018 0.020
C101 0.043 0.044 0.032 0.010 0.017 0.022
C102 0.061 0.044 0.043 0.011 0.030 0.029
C103 0.055 0.063 0.052 0.029 0.036 0.040
C104 0.046 0.056 0.046 0.024 0.029 0.028
C105 0.037 0.044 0.026 0.020 0.020 0.021
C106 0.032 0.028 0.021 0.012 0.013 0.018
C107 0.038 0.026 0.026 0.011 0.018 0.009
C108 0.052 0.045 0.035 0.010 0.026 0.019
C109 0.071 0.039 0.042 0.007 0.035 0.020
C110 0.073 0.048 0.031 0.008 0.021 0.004
C111 0.044 0.053 0.029 0.011 0.009 0.002
C112 0.037 0.036 0.030 0.017 0.011 0.011
C113 0.030 0.037 0.026 0.018 0.019 0.022
C114 0.024 0.032 0.024 0.019 0.013 0.020
C115 0.023 0.049 0.022 0.022 0.011 0.015
C116 0.035 0.061 0.031 0.022 0.022 0.029
C117 0.031 0.086 0.037 0.030 0.023 0.032
C118 0.026 0.080 0.041 0.040 0.018 0.023
C119 0.027 0.058 0.034 0.029 0.012 0.011
C120 0.023 0.049 0.028 0.023 0.010 0.014
C121 0.020 0.034 0.020 0.017 0.010 0.012
C122 0.018 0.032 0.021 0.018 0.009 0.011
C123 0.023 0.035 0.030 0.014 0.008 0.007
C124 0.017 0.046 0.036 0.020 0.008 0.011
C125 0.027 0.050 0.038 0.024 0.020 0.022
C126 0.029 0.033 0.039 0.014 0.019 0.014
C127 0.022 0.031 0.032 0.014 0.012 0.009
C128 0.012 0.027 0.024 0.010 0.004 0.004
C129 0.026 0.026 0.023 0.015 0.015 0.012
C130 0.020 0.032 0.031 0.014 0.005 0.008
C131 0.034 0.033 0.031 0.011 0.006 0.014
C132 0.047 0.032 0.042 0.012 0.001 0.017
C133 0.047 0.021 0.058 0.016 -0.004 0.006
C134 0.040 0.040 0.080 0.033 0.010 0.003
C135 0.031 0.045 0.062 0.031 0.017 0.010
C136 0.022 0.033 0.023 0.018 0.011 0.013
C137 0.019 0.028 0.028 0.015 0.015 0.009
C138 0.035 0.050 0.036 0.028 0.024 0.025
C139 0.045 0.064 0.044 0.036 0.034 0.033
C140 0.027 0.061 0.053 0.037 0.026 0.024
C141 0.028 0.074 0.044 0.037 0.017 0.024
C142 0.024 0.061 0.031 0.025 0.015 0.016
C143 0.018 0.027 0.017 0.013 0.011 0.009
C144 0.013 0.020 0.017 0.012 0.011 0.008
C145 0.120 0.151 0.121 0.096 0.072 0.052
C146 0.097 0.106 0.075 0.061 0.051 0.019
C147 0.096 0.138 0.067 0.068 0.046 0.033
C148 0.130 0.208 0.132 0.130 0.098 0.084
C149 0.106 0.228 0.144 0.149 0.063 0.075
C150 0.131 0.189 0.100 0.104 0.036 0.032
C151 0.144 0.121 0.074 0.058 0.056 0.027
C152 0.150 0.142 0.231 0.053 0.129 0.034
C153 0.079 0.096 0.136 0.052 0.061 -0.001
C154 0.059 0.100 0.076 0.027 0.026 -0.016
C155 0.068 0.103 0.117 0.012 0.033 -0.016
C156 0.091 0.081 0.126 0.031 0.047 -0.004
C157 0.112 0.083 0.134 0.064 0.055 0.011
C158 0.129 0.096 0.120 0.068 0.051 0.015
C174 0.180 0.118 0.231 0.031 0.139 0.055
C175 0.037 0.090 0.118 -0.032 0.008 0.013
C176 0.051 0.113 0.089 -0.026 -0.006 0.011
C177 0.062 0.099 0.117 0.006 0.014 0.024
C178 0.085 0.139 0.167 0.058 0.065 0.049
C179 0.165 0.125 0.253 0.086 0.142 0.081

loop_
_atom_type_symbol
_atom_type_description
_atom_type_scat_dispersion_real
_atom_type_scat_dispersion_imag
_atom_type_scat_source
C C 0.0033 0.0016 'International Tables Vol C Tables 4.2.6.8 and 6.1.1.4'
H H 0.0000 0.0000 'International Tables Vol C Tables 4.2.6.8 and 6.1.1.4'
O O 0.0106 0.0060 'International Tables Vol C Tables 4.2.6.8 and 6.1.1.4'
La La -0.2871 2.4523 'International Tables Vol C Tables 4.2.6.8 and 6.1.1.4'

loop_
_geom_angle_atom_site_label_1
_geom_angle_atom_site_label_2
_geom_angle_atom_site_label_3
_geom_angle
_geom_angle_site_symmetry_1
_geom_angle_site_symmetry_3
_geom_angle_publ_flag
O31 La1 O1 132.5(2) . . ?
O31 La1 O23 87.4(2) . . ?
O1 La1 O23 131.6(2) . . ?
O31 La1 O5 76.0(2) . 2_667 ?
O1 La1 O5 132.1(2) . 2_667 ?
O23 La1 O5 75.3(2) . 2_667 ?
O31 La1 O2 152.9(2) . . ?
O1 La1 O2 72.8(2) . . ?
O23 La1 O2 65.6(2) . . ?
O5 La1 O2 93.3(2) 2_667 . ?
O31 La1 O22 88.4(3) . . ?
O1 La1 O22 85.0(2) . . ?
O23 La1 O22 67.5(2) . . ?
O5 La1 O22 140.2(2) 2_667 . ?
O2 La1 O22 84.1(2) . . ?
O31 La1 O27 122.1(2) . 2_667 ?
O1 La1 O27 80.1(2) . 2_667 ?
O23 La1 O27 102.6(2) . 2_667 ?
O5 La1 O27 53.2(2) 2_667 2_667 ?
O2 La1 O27 64.8(2) . 2_667 ?
O22 La1 O27 148.3(2) . 2_667 ?
O31 La1 O28 84.2(2) . . ?
O1 La1 O28 70.0(2) . . ?
O23 La1 O28 153.4(2) . . ?
O5 La1 O28 78.1(2) 2_667 . ?
O2 La1 O28 118.4(2) . . ?
O22 La1 O28 137.2(2) . . ?
O27 La1 O28 61.8(2) 2_667 . ?
O31 La1 O32 66.4(2) . . ?
O1 La1 O32 67.3(2) . . ?
O23 La1 O32 129.7(2) . . ?
O5 La1 O32 131.5(2) 2_667 . ?
O2 La1 O32 133.3(2) . . ?
O22 La1 O32 69.6(2) . . ?
O27 La1 O32 127.7(2) 2_667 . ?
O28 La1 O32 68.9(2) . . ?
O31 La1 La6 46.5(2) . 2_667 ?
O1 La1 La6 130.36(18) . 2_667 ?
O23 La1 La6 96.00(17) . 2_667 ?
O5 La1 La6 36.62(14) 2_667 2_667 ?
O2 La1 La6 129.72(16) . 2_667 ?
O22 La1 La6 133.70(15) . 2_667 ?
O27 La1 La6 75.68(14) 2_667 2_667 ?
O28 La1 La6 60.37(13) . 2_667 ?
O32 La1 La6 95.13(15) . 2_667 ?
O31 La1 La3 164.84(19) . . ?
O1 La1 La3 32.93(16) . . ?
O23 La1 La3 103.23(16) . . ?
O5 La1 La3 116.80(14) 2_667 . ?
O2 La1 La3 40.01(15) . . ?
O22 La1 La3 85.84(15) . . ?
O27 La1 La3 66.57(14) 2_667 . ?
O28 La1 La3 90.50(13) . . ?
O32 La1 La3 98.47(14) . . ?
La6 La1 La3 140.41(3) 2_667 . ?
O31 La1 La2 113.56(19) . . ?
O1 La1 La2 37.44(18) . . ?
O23 La1 La2 157.47(17) . . ?
O5 La1 La2 100.93(16) 2_667 . ?
O2 La1 La2 92.76(15) . . ?
O22 La1 La2 118.80(16) . . ?
O27 La1 La2 59.98(14) 2_667 . ?
O28 La1 La2 33.65(13) . . ?
O32 La1 La2 69.52(15) . . ?
La6 La1 La2 93.23(4) 2_667 . ?
La3 La1 La2 58.04(2) . . ?
O3 La2 O24 79.5(2) . . ?
O3 La2 O28 133.9(2) . . ?
O24 La2 O28 141.1(2) . . ?
O3 La2 O29 146.0(2) . . ?
O24 La2 O29 70.3(2) . . ?
O28 La2 O29 80.0(2) . . ?
O3 La2 O27 121.0(2) . . ?
O24 La2 O27 131.8(2) . . ?
O28 La2 O27 55.5(2) . . ?
O29 La2 O27 72.5(2) . . ?
O3 La2 O5 81.8(2) . . ?
O24 La2 O5 92.8(2) . . ?
O28 La2 O5 109.1(2) . . ?
O29 La2 O5 84.3(2) . . ?
O27 La2 O5 53.76(19) . . ?
O3 La2 O1 71.8(2) . . ?
O24 La2 O1 117.3(2) . . ?
O28 La2 O1 69.3(2) . . ?
O29 La2 O1 136.3(2) . . ?
O27 La2 O1 110.7(2) . . ?
O5 La2 O1 134.3(2) . . ?
O3 La2 O25 97.0(2) . . ?
O24 La2 O25 67.4(2) . . ?
O28 La2 O25 86.3(2) . . ?
O29 La2 O25 85.8(2) . . ?
O27 La2 O25 138.2(2) . . ?
O5 La2 O25 159.9(2) . . ?
O1 La2 O25 62.6(2) . . ?
O3 La2 O4 59.8(2) . . ?
O24 La2 O4 135.4(2) . . ?
O28 La2 O4 83.5(2) . . ?
O29 La2 O4 138.6(2) . . ?
O27 La2 O4 66.8(2) . . ?
O5 La2 O4 65.7(2) . . ?
O1 La2 O4 68.8(2) . . ?
O25 La2 O4 130.8(2) . . ?
O3 La2 C144 132.2(3) . . ?
O24 La2 C144 144.5(3) . . ?
O28 La2 C144 30.0(3) . . ?
O29 La2 C144 74.5(2) . . ?
O27 La2 C144 25.6(2) . . ?
O5 La2 C144 79.2(2) . . ?
O1 La2 C144 91.4(2) . . ?
O25 La2 C144 114.8(2) . . ?
O4 La2 C144 72.3(2) . . ?
O3 La2 La6 47.5(2) . . ?
O24 La2 La6 96.90(17) . . ?
O28 La2 La6 120.05(16) . . ?
O29 La2 La6 120.23(18) . . ?
O27 La2 La6 76.56(14) . . ?
O5 La2 La6 36.83(14) . . ?
O1 La2 La6 102.13(14) . . ?
O25 La2 La6 144.25(14) . . ?
O4 La2 La6 42.52(14) . . ?
C144 La2 La6 96.76(19) . . ?
O3 La2 La3 39.34(18) . . ?
O24 La2 La3 110.55(18) . . ?
O28 La2 La3 95.47(16) . . ?
O29 La2 La3 171.82(18) . . ?
O27 La2 La3 110.62(15) . . ?
O5 La2 La3 103.67(14) . . ?
O1 La2 La3 35.70(13) . . ?
O25 La2 La3 87.13(16) . . ?
O4 La2 La3 46.55(15) . . ?
C144 La2 La3 104.93(18) . . ?
La6 La2 La3 67.94(3) . . ?
O18 La3 O1 141.7(3) . . ?
O18 La3 O2 125.0(3) . . ?
O1 La3 O2 74.9(2) . . ?
O18 La3 O3 103.0(2) . . ?
O1 La3 O3 73.0(2) . . ?
O2 La3 O3 130.9(2) . . ?
O18 La3 O20 71.7(3) . . ?
O1 La3 O20 70.1(2) . . ?
O2 La3 O20 114.8(2) . . ?
O3 La3 O20 87.5(2) . . ?
O18 La3 O19 70.0(2) . . ?
O1 La3 O19 139.1(2) . . ?
O2 La3 O19 64.2(2) . . ?
O3 La3 O19 135.6(2) . . ?
O20 La3 O19 127.2(2) . . ?
O18 La3 O6 81.0(3) . . ?
O1 La3 O6 128.1(2) . . ?
O2 La3 O6 106.5(2) . . ?
O3 La3 O6 68.3(2) . . ?
O20 La3 O6 138.3(2) . . ?
O19 La3 O6 67.4(2) . . ?
O18 La3 O21 74.1(3) . . ?
O1 La3 O21 90.4(2) . . ?
O2 La3 O21 65.0(2) . . ?
O3 La3 O21 149.3(2) . . ?
O20 La3 O21 62.3(2) . . ?
O19 La3 O21 73.1(2) . . ?
O6 La3 O21 138.5(2) . . ?
O18 La3 O4 137.3(2) . . ?
O1 La3 O4 72.7(2) . . ?
O2 La3 O4 79.7(2) . . ?
O3 La3 O4 55.8(2) . . ?
O20 La3 O4 133.9(2) . . ?
O19 La3 O4 98.8(2) . . ?
O6 La3 O4 57.30(19) . . ?
O21 La3 O4 144.0(2) . . ?
O18 La3 La1 152.8(2) . . ?
O1 La3 La1 32.68(16) . . ?
O2 La3 La1 42.40(15) . . ?
O3 La3 La1 97.72(14) . . ?
O20 La3 La1 91.88(16) . . ?
O19 La3 La1 106.53(14) . . ?
O6 La3 La1 123.58(15) . . ?
O21 La3 La1 79.10(15) . . ?
O4 La3 La1 69.53(13) . . ?
O18 La3 La2 134.5(2) . . ?
O1 La3 La2 42.59(18) . . ?
O2 La3 La2 100.46(15) . . ?
O3 La3 La2 33.65(14) . . ?
O20 La3 La2 88.80(17) . . ?
O19 La3 La2 143.88(16) . . ?
O6 La3 La2 88.46(15) . . ?
O21 La3 La2 132.42(15) . . ?
O4 La3 La2 45.12(13) . . ?
La1 La3 La2 64.07(2) . . ?
O9 La4 O30 144.2(3) . 2_667 ?
O9 La4 O8 71.5(3) . . ?
O30 La4 O8 101.4(3) 2_667 . ?
O9 La4 O6 68.6(3) . . ?
O30 La4 O6 99.3(2) 2_667 . ?
O8 La4 O6 135.4(3) . . ?
O9 La4 O7 120.1(3) . . ?
O30 La4 O7 85.7(2) 2_667 . ?
O8 La4 O7 146.3(3) . . ?
O6 La4 O7 74.0(2) . . ?
O9 La4 O26 138.8(3) . . ?
O30 La4 O26 69.2(2) 2_667 . ?
O8 La4 O26 79.5(3) . . ?
O6 La4 O26 145.1(2) . . ?
O7 La4 O26 72.4(2) . . ?
O9 La4 O10 89.1(3) . . ?
O30 La4 O10 126.6(3) 2_667 . ?
O8 La4 O10 91.2(3) . . ?
O6 La4 O10 107.1(2) . . ?
O7 La4 O10 59.6(2) . . ?
O26 La4 O10 62.5(2) . . ?
O9 La4 O19 74.1(3) . . ?
O30 La4 O19 70.3(2) 2_667 . ?
O8 La4 O19 85.6(3) . . ?
O6 La4 O19 65.2(2) . . ?
O7 La4 O19 127.3(2) . . ?
O26 La4 O19 132.7(2) . . ?
O10 La4 O19 163.1(2) . . ?
O9 La4 C143 164.2(3) . 2_667 ?
O30 La4 C143 22.3(3) 2_667 2_667 ?
O8 La4 C143 100.0(3) . 2_667 ?
O6 La4 C143 113.4(2) . 2_667 ?
O7 La4 C143 74.4(2) . 2_667 ?
O26 La4 C143 47.7(2) . 2_667 ?
O10 La4 C143 104.6(3) . 2_667 ?
O19 La4 C143 92.3(2) . 2_667 ?
O9 La4 La6 90.5(2) . . ?
O30 La4 La6 98.73(18) 2_667 . ?
O8 La4 La6 159.7(2) . . ?
O6 La4 La6 36.50(17) . . ?
O7 La4 La6 38.17(17) . . ?
O26 La4 La6 110.54(17) . . ?
O10 La4 La6 78.89(18) . . ?
O19 La4 La6 98.78(15) . . ?
C143 La4 La6 99.68(18) 2_667 . ?
O12 La5 O31 137.8(3) . 2_667 ?
O12 La5 O14 76.4(3) . . ?
O31 La5 O14 141.3(2) 2_667 . ?
O12 La5 O13 68.3(3) . . ?
O31 La5 O13 70.9(3) 2_667 . ?
O14 La5 O13 129.1(3) . . ?
O12 La5 O11 98.8(3) . . ?
O31 La5 O11 67.6(2) 2_667 . ?
O14 La5 O11 136.2(3) . . ?
O13 La5 O11 85.8(3) . . ?
O12 La5 O15 72.5(3) . . ?
O31 La5 O15 100.6(2) 2_667 . ?
O14 La5 O15 68.8(3) . . ?
O13 La5 O15 66.3(3) . . ?
O11 La5 O15 152.1(3) . . ?
O12 La5 O7 141.0(3) . . ?
O31 La5 O7 68.8(2) 2_667 . ?
O14 La5 O7 95.2(2) . . ?
O13 La5 O7 135.1(3) . . ?
O11 La5 O7 61.1(2) . . ?
O15 La5 O7 140.3(2) . . ?
O12 La5 O32 133.2(3) . 2_667 ?
O31 La5 O32 64.6(2) 2_667 2_667 ?
O14 La5 O32 78.2(2) . 2_667 ?
O13 La5 O32 100.2(2) . 2_667 ?
O11 La5 O32 126.4(2) . 2_667 ?
O15 La5 O32 61.8(2) . 2_667 ?
O7 La5 O32 79.7(2) . 2_667 ?
O12 La5 O10 83.4(3) . . ?
O31 La5 O10 119.5(2) 2_667 . ?
O14 La5 O10 73.3(3) . . ?
O13 La5 O10 134.0(2) . . ?
O11 La5 O10 62.9(3) . . ?
O15 La5 O10 138.7(2) . . ?
O7 La5 O10 57.9(2) . . ?
O32 La5 O10 125.2(2) 2_667 . ?
O12 La5 La6 135.5(2) . . ?
O31 La5 La6 41.80(18) 2_667 . ?
O14 La5 La6 133.17(19) . . ?
O13 La5 La6 97.4(2) . . ?
O11 La5 La6 36.83(15) . . ?
O15 La5 La6 141.95(16) . . ?
O7 La5 La6 37.98(15) . . ?
O32 La5 La6 89.86(16) 2_667 . ?
O10 La5 La6 77.75(18) . . ?
O17 La6 O5 117.3(3) . . ?
O17 La6 O16 74.6(3) . . ?
O5 La6 O16 65.3(2) . . ?
O17 La6 O6 73.7(3) . . ?
O5 La6 O6 131.1(2) . . ?
O16 La6 O6 148.3(2) . . ?
O17 La6 O11 90.2(3) . . ?
O5 La6 O11 132.2(3) . . ?
O16 La6 O11 88.3(3) . . ?
O6 La6 O11 92.4(2) . . ?
O17 La6 O4 116.4(3) . . ?
O5 La6 O4 73.0(2) . . ?
O16 La6 O4 136.5(2) . . ?
O6 La6 O4 60.9(2) . . ?
O11 La6 O4 130.9(2) . . ?
O17 La6 O7 132.2(2) . . ?
O5 La6 O7 110.0(2) . . ?
O16 La6 O7 135.2(3) . . ?
O6 La6 O7 70.4(2) . . ?
O11 La6 O7 61.3(2) . . ?
O4 La6 O7 70.7(2) . . ?
O17 La6 O31 137.8(3) . 2_667 ?
O5 La6 O31 71.3(2) . 2_667 ?
O16 La6 O31 72.9(2) . 2_667 ?
O6 La6 O31 134.5(2) . 2_667 ?
O11 La6 O31 62.8(2) . 2_667 ?
O4 La6 O31 105.7(2) . 2_667 ?
O7 La6 O31 64.2(2) . 2_667 ?
O17 La6 O3 66.5(3) . . ?
O5 La6 O3 76.5(2) . . ?
O16 La6 O3 101.5(2) . . ?
O6 La6 O3 64.8(2) . . ?
O11 La6 O3 150.6(2) . . ?
O4 La6 O3 55.3(2) . . ?
O7 La6 O3 121.3(2) . . ?
O31 La6 O3 146.60(18) 2_667 . ?
O17 La6 La2 96.8(2) . . ?
O5 La6 La2 43.10(18) . . ?
O16 La6 La2 92.79(18) . . ?
O6 La6 La2 90.30(15) . . ?
O11 La6 La2 172.97(17) . . ?
O4 La6 La2 45.89(15) . . ?
O7 La6 La2 113.69(15) . . ?
O31 La6 La2 110.96(13) 2_667 . ?
O3 La6 La2 35.66(13) . . ?
O17 La6 La1 154.4(2) . 2_667 ?
O5 La6 La1 42.34(17) . 2_667 ?
O16 La6 La1 81.05(17) . 2_667 ?
O6 La6 La1 130.14(15) . 2_667 ?
O11 La6 La1 97.13(18) . 2_667 ?
O4 La6 La1 76.57(15) . 2_667 ?
O7 La6 La1 71.91(15) . 2_667 ?
O31 La6 La1 35.49(13) 2_667 2_667 ?
O3 La6 La1 111.67(13) . 2_667 ?
La2 La6 La1 76.20(4) . 2_667 ?
O17 La6 La4 100.4(2) . . ?
O5 La6 La4 132.83(16) . . ?
O16 La6 La4 158.17(18) . . ?
O6 La6 La4 34.78(17) . . ?
O11 La6 La4 70.27(19) . . ?
O4 La6 La4 64.99(14) . . ?
O7 La6 La4 36.31(16) . . ?
O31 La6 La4 99.76(15) 2_667 . ?
O3 La6 La4 95.63(15) . . ?
La2 La6 La4 108.98(3) . . ?
La1 La6 La4 105.18(4) 2_667 . ?
La1 O1 La3 114.4(3) . . ?
La1 O1 La2 111.2(3) . . ?
La3 O1 La2 101.7(2) . . ?
La3 O2 La1 97.6(2) . . ?
La2 O3 La3 107.0(3) . . ?
La2 O3 La6 96.8(3) . . ?
La3 O3 La6 105.3(2) . . ?
C144 O4 La6 118.4(6) 2_667 . ?
C144 O4 La2 111.3(5) 2_667 . ?
La6 O4 La2 91.6(2) . . ?
C144 O4 La3 130.3(6) 2_667 . ?
La6 O4 La3 105.6(2) . . ?
La2 O4 La3 88.3(2) . . ?
La6 O5 La1 101.0(2) . 2_667 ?
La6 O5 La2 100.1(3) . . ?
La1 O5 La2 126.8(2) 2_667 . ?
La4 O6 La6 108.7(3) . . ?
La4 O6 La3 113.7(3) . . ?
La6 O6 La3 113.2(2) . . ?
La4 O7 La6 105.5(3) . . ?
La4 O7 La5 126.0(3) . . ?
La6 O7 La5 103.7(3) . . ?
C1 O8 La4 139.2(9) . . ?
C9 O9 La4 134.5(9) . . ?
C16 O10 La4 123.3(8) . . ?
C16 O10 La5 111.0(8) . . ?
La4 O10 La5 115.7(2) . . ?
C24 O11 La5 114.7(8) . . ?
C24 O11 La6 137.2(9) . . ?
La5 O11 La6 106.4(2) . . ?
C31 O12 La5 135.3(7) . . ?
C39 O13 La5 133.4(8) . . ?
C46 O14 La5 123.5(7) . . ?
C54 O15 La5 135.0(7) . . ?
C61 O16 La6 133.0(6) . . ?
C69 O17 La6 131.9(8) . . ?
C76 O18 La3 133.9(6) . . ?
C84 O19 La3 122.1(6) . . ?
C84 O19 La4 129.0(6) . . ?
La3 O19 La4 101.2(2) . . ?
C91 O20 La3 138.5(7) . . ?
C99 O21 La3 140.7(6) . . ?
C106 O22 La1 138.0(7) . . ?
C114 O23 La1 134.1(6) . . ?
C121 O24 La2 140.1(6) . . ?
C129 O25 La2 137.0(7) . . ?
C136 O26 La4 116.2(7) . . ?
C144 O27 La2 87.0(6) . . ?
C144 O27 La1 145.1(6) . 2_667 ?
La2 O27 La1 125.4(2) . 2_667 ?
C144 O28 La2 92.8(5) . . ?
C144 O28 La1 122.2(5) . . ?
La2 O28 La1 107.4(2) . . ?
C143 O29 La2 133.3(7) . . ?
C143 O30 La4 114.8(6) . 2_667 ?
La1 O31 La5 126.1(3) . 2_667 ?
La1 O31 La6 98.0(3) . 2_667 ?
La5 O31 La6 102.3(2) 2_667 2_667 ?
La5 O32 La1 101.3(2) 2_667 . ?
O8 C1 C8 119.0(13) . . ?
O8 C1 C2 117.7(13) . . ?
C8 C1 C2 123.3(12) . . ?
C3 C2 C3' 45.4(19) . . ?
C3 C2 C7' 85(2) . . ?
C3' C2 C7' 122(2) . . ?
C3 C2 C7 108.2(17) . . ?
C3' C2 C7 93.5(18) . . ?
C7' C2 C7 72.6(18) . . ?
C3 C2 C1 131.1(17) . . ?
C3' C2 C1 121.0(18) . . ?
C7' C2 C1 113.8(15) . . ?
C7 C2 C1 120.2(13) . . ?
C2 C3 C4 128(2) . . ?
C2 C3 H3 115.9 . . ?
C4 C3 H3 115.9 . . ?
C2 C3' C4' 117(3) . . ?
C2 C3' H3' 121.7 . . ?
C4' C3' H3' 121.7 . . ?
C5 C4 C3 122(2) . . ?
C5 C4 H4 118.9 . . ?
C3 C4 H4 118.9 . . ?
C5' C4' C3' 120(3) . . ?
C5' C4' H4' 120.2 . . ?
C3' C4' H4' 120.2 . . ?
C6 C5 C4 114(2) . . ?
C6 C5 H5 122.8 . . ?
C4 C5 H5 122.8 . . ?
C4' C5' C6' 123(3) . . ?
C4' C5' H5' 118.3 . . ?
C6' C5' H5' 118.3 . . ?
C5 C6 C7 122(2) . . ?
C5 C6 H6 119.0 . . ?
C7 C6 H6 119.0 . . ?
C7' C6' C5' 117(3) . . ?
C7' C6' H6' 121.6 . . ?
C5' C6' H6' 121.6 . . ?
C6 C7 C2 124.8(19) . . ?
C6 C7 H7 117.6 . . ?
C2 C7 H7 117.6 . . ?
C6' C7' C2 120(3) . . ?
C6' C7' H7' 120.2 . . ?
C2 C7' H7' 120.2 . . ?
C1 C8 C9 128.2(12) . . ?
C1 C8 H8 115.9 . . ?
C9 C8 H8 115.9 . . ?
O9 C9 C10 110.7(13) . . ?
O9 C9 C8 127.1(13) . . ?
C10 C9 C8 122.2(11) . . ?
C15' C10 C15 38(2) . . ?
C15' C10 C9 122.6(15) . . ?
C15 C10 C9 120.7(15) . . ?
C15' C10 C11' 124.5(19) . . ?
C15 C10 C11' 100.8(19) . . ?
C9 C10 C11' 109.8(15) . . ?
C15' C10 C11 96(2) . . ?
C15 C10 C11 121.5(19) . . ?
C9 C10 C11 114.7(16) . . ?
C11' C10 C11 76.2(16) . . ?
C12 C11 C10 115(2) . . ?
C12 C11 H11 122.5 . . ?
C10 C11 H11 122.5 . . ?
C12' C11' C10 112(2) . . ?
C12' C11' H11' 124.2 . . ?
C10 C11' H11' 124.2 . . ?
C11 C12 C13 118(3) . . ?
C11 C12 H12 121.2 . . ?
C13 C12 H12 121.2 . . ?
C11' C12' C13' 124(2) . . ?
C11' C12' H12' 118.2 . . ?
C13' C12' H12' 118.2 . . ?
C12 C13 C14 128(2) . . ?
C12 C13 H13 116.1 . . ?
C14 C13 H13 116.1 . . ?
C12' C13' C14' 123(3) . . ?
C12' C13' H13' 118.3 . . ?
C14' C13' H13' 118.3 . . ?
C15 C14 C13 113(3) . . ?
C15 C14 H14 123.5 . . ?
C13 C14 H14 123.5 . . ?
C15' C14' C13' 112(3) . . ?
C15' C14' H14' 124.2 . . ?
C13' C14' H14' 124.2 . . ?
C14 C15 C10 122(2) . . ?
C14 C15 H15 119.0 . . ?
C10 C15 H15 119.0 . . ?
C10 C15' C14' 124(2) . . ?
C10 C15' H15' 118.1 . . ?
C14' C15' H15' 118.1 . . ?
O10 C16 C23 118.5(12) . . ?
O10 C16 C17 114.7(13) . . ?
C23 C16 C17 126.8(10) . . ?
C18 C17 C22 113.5(14) . . ?
C18 C17 C16 121.9(15) . . ?
C22 C17 C16 124.6(11) . . ?
C17 C18 C19 119.5(18) . . ?
C17 C18 H18 120.3 . . ?
C19 C18 H18 120.3 . . ?
C20 C19 C18 127.0(15) . . ?
C20 C19 H19 116.5 . . ?
C18 C19 H19 116.5 . . ?
C21 C20 C19 113.4(17) . . ?
C21 C20 H20 123.3 . . ?
C19 C20 H20 123.3 . . ?
C20 C21 C22 121(2) . . ?
C20 C21 H21 119.6 . . ?
C22 C21 H21 119.6 . . ?
C17 C22 C21 125.9(14) . . ?
C17 C22 H22 117.1 . . ?
C21 C22 H22 117.1 . . ?
C16 C23 C24 131.8(10) . . ?
C16 C23 H23 114.1 . . ?
C24 C23 H23 114.1 . . ?
O11 C24 C23 124.1(12) . . ?
O11 C24 C25 108.2(12) . . ?
C23 C24 C25 127.3(10) . . ?
C24 C25 C26 114.6(9) . . ?
C24 C25 C30 125.3(9) . . ?
C26 C25 C30 120.0 . . ?
C25 C26 C27 120.0 . . ?
C25 C26 H26 120.0 . . ?
C27 C26 H26 120.0 . . ?
C26 C27 C28 120.0 . . ?
C26 C27 H27 120.0 . . ?
C28 C27 H27 120.0 . . ?
C27 C28 C29 120.0 . . ?
C27 C28 H28 120.0 . . ?
C29 C28 H28 120.0 . . ?
C30 C29 C28 120.0 . . ?
C30 C29 H29 120.0 . . ?
C28 C29 H29 120.0 . . ?
C29 C30 C25 120.0 . . ?
C29 C30 H30 120.0 . . ?
C25 C30 H30 120.0 . . ?
O12 C31 C38 127.7(11) . . ?
O12 C31 C32 115.9(11) . . ?
C38 C31 C32 116.4(11) . . ?
C37 C32 C33 122.6(12) . . ?
C37 C32 C31 115.0(12) . . ?
C33 C32 C31 122.3(13) . . ?
C34 C33 C32 119.0(16) . . ?
C34 C33 H33 120.5 . . ?
C32 C33 H33 120.5 . . ?
C33 C34 C35 117.3(15) . . ?
C33 C34 H34 121.3 . . ?
C35 C34 H34 121.3 . . ?
C34 C35 C36 123.4(14) . . ?
C34 C35 H35 118.3 . . ?
C36 C35 H35 118.3 . . ?
C37 C36 C35 118.5(16) . . ?
C37 C36 H36 120.7 . . ?
C35 C36 H36 120.7 . . ?
C36 C37 C32 119.1(14) . . ?
C36 C37 H37 120.5 . . ?
C32 C37 H37 120.5 . . ?
C39 C38 C31 119.4(12) . . ?
C39 C38 H38 120.3 . . ?
C31 C38 H38 120.3 . . ?
O13 C39 C38 124.3(12) . . ?
O13 C39 C40 120.6(11) . . ?
C38 C39 C40 115.1(11) . . ?
C45 C40 C41 117.4(14) . . ?
C45 C40 C39 114.0(12) . . ?
C41 C40 C39 128.5(12) . . ?
C42 C41 C40 125.2(14) . . ?
C42 C41 H41 117.4 . . ?
C40 C41 H41 117.4 . . ?
C43 C42 C41 117.8(15) . . ?
C43 C42 H42 121.1 . . ?
C41 C42 H42 121.1 . . ?
C42 C43 C44 117.0(17) . . ?
C42 C43 H43 121.5 . . ?
C44 C43 H43 121.5 . . ?
C43 C44 C45 125.8(16) . . ?
C43 C44 H44 117.1 . . ?
C45 C44 H44 117.1 . . ?
C40 C45 C44 116.7(15) . . ?
C40 C45 H45 121.6 . . ?
C44 C45 H45 121.6 . . ?
O14 C46 C47 112.4(10) . . ?
O14 C46 C53 130.4(10) . . ?
C47 C46 C53 117.2(10) . . ?
C48 C47 C52 119.4(13) . . ?
C48 C47 C46 119.4(12) . . ?
C52 C47 C46 121.1(11) . . ?
C47 C48 C49 118.2(15) . . ?
C47 C48 H48 120.9 . . ?
C49 C48 H48 120.9 . . ?
C48 C49 C50 121.2(15) . . ?
C48 C49 H49 119.4 . . ?
C50 C49 H49 119.4 . . ?
C51 C50 C49 121.7(15) . . ?
C51 C50 H50 119.2 . . ?
C49 C50 H50 119.2 . . ?
C52 C51 C50 116.9(16) . . ?
C52 C51 H51 121.5 . . ?
C50 C51 H51 121.5 . . ?
C51 C52 C47 122.5(14) . . ?
C51 C52 H52 118.7 . . ?
C47 C52 H52 118.7 . . ?
C54 C53 C46 124.9(10) . . ?
C54 C53 H53 117.5 . . ?
C46 C53 H53 117.5 . . ?
O15 C54 C53 117.1(10) . . ?
O15 C54 C55 122.7(9) . . ?
C53 C54 C55 120.2(9) . . ?
C56 C55 C60 120.0 . . ?
C56 C55 C54 125.2(4) . . ?
C60 C55 C54 114.8(4) . . ?
C57 C56 C55 120.0 . . ?
C57 C56 H56 120.0 . . ?
C55 C56 H56 120.0 . . ?
C56 C57 C58 120.0 . . ?
C56 C57 H57 120.0 . . ?
C58 C57 H57 120.0 . . ?
C59 C58 C57 120.0 . . ?
C59 C58 H58 120.0 . . ?
C57 C58 H58 120.0 . . ?
C58 C59 C60 120.0 . . ?
C58 C59 H59 120.0 . . ?
C60 C59 H59 120.0 . . ?
C59 C60 C55 120.0 . . ?
C59 C60 H60 120.0 . . ?
C55 C60 H60 120.0 . . ?
O16 C61 C68 121.6(9) . . ?
O16 C61 C62 113.8(5) . . ?
C68 C61 C62 124.6(6) . . ?
C63 C62 C67 112.1(6) . . ?
C63 C62 C61 123.9 . . ?
C67 C62 C61 123.9(6) . . ?
C62 C63 C64 122.3(7) . . ?
C62 C63 H63 118.9 . . ?
C64 C63 H63 118.9 . . ?
C65 C64 C63 124.3(11) . . ?
C65 C64 H64 117.9 . . ?
C63 C64 H64 117.9 . . ?
C66 C65 C64 114.2(13) . . ?
C66 C65 H65 122.9 . . ?
C64 C65 H65 122.9 . . ?
C65 C66 C67 121.8(13) . . ?
C65 C66 H66 119.1 . . ?
C67 C66 H66 119.1 . . ?
C62 C67 C66 125.3(10) . . ?
C62 C67 H67 117.3 . . ?
C66 C67 H67 117.3 . . ?
C61 C68 C69 125.7(11) . . ?
C61 C68 H68 117.2 . . ?
C69 C68 H68 117.2 . . ?
O17 C69 C68 131.0(11) . . ?
O17 C69 C70 110.4(12) . . ?
C68 C69 C70 118.1(11) . . ?
C71 C70 C75 120.3(13) . . ?
C71 C70 C69 112.9(13) . . ?
C75 C70 C69 126.7(11) . . ?
C70 C71 C72 110.9(16) . . ?
C70 C71 H71 124.6 . . ?
C72 C71 H71 124.6 . . ?
C71 C72 C73 127.5(15) . . ?
C71 C72 H72 116.2 . . ?
C73 C72 H72 116.2 . . ?
C74 C73 C72 122.3(15) . . ?
C74 C73 H73 118.9 . . ?
C72 C73 H73 118.9 . . ?
C73 C74 C75 111.5(17) . . ?
C73 C74 H74 124.2 . . ?
C75 C74 H74 124.2 . . ?
C74 C75 C70 127.5(14) . . ?
C74 C75 H75 116.2 . . ?
C70 C75 H75 116.2 . . ?
O18 C76 C83 126.2(10) . . ?
O18 C76 C77 116.6(10) . . ?
C83 C76 C77 117.2(10) . . ?
C78 C77 C82 119.0(12) . . ?
C78 C77 C76 120.6(11) . . ?
C82 C77 C76 120.4(10) . . ?
C77 C78 C79 117.0(14) . . ?
C77 C78 H78 121.5 . . ?
C79 C78 H78 121.5 . . ?
C78 C79 C80 124.1(14) . . ?
C78 C79 H79 117.9 . . ?
C80 C79 H79 117.9 . . ?
C81 C80 C79 119.2(14) . . ?
C81 C80 H80 120.4 . . ?
C79 C80 H80 120.4 . . ?
C80 C81 C82 116.8(15) . . ?
C80 C81 H81 121.6 . . ?
C82 C81 H81 121.6 . . ?
C81 C82 C77 123.7(12) . . ?
C81 C82 H82 118.1 . . ?
C77 C82 H82 118.1 . . ?
C84 C83 C76 124.1(10) . . ?
C84 C83 H83 118.0 . . ?
C76 C83 H83 118.0 . . ?
O19 C84 C83 125.6(10) . . ?
O19 C84 C85 119.0(9) . . ?
C83 C84 C85 115.4(10) . . ?
C90 C85 C86 114.3(11) . . ?
C90 C85 C84 118.3(10) . . ?
C86 C85 C84 127.3(10) . . ?
C85 C86 C87 125.3(12) . . ?
C85 C86 H86 117.4 . . ?
C87 C86 H86 117.4 . . ?
C88 C87 C86 119.4(14) . . ?
C88 C87 H87 120.3 . . ?
C86 C87 H87 120.3 . . ?
C87 C88 C89 116.2(14) . . ?
C87 C88 H88 121.9 . . ?
C89 C88 H88 121.9 . . ?
C88 C89 C90 124.8(13) . . ?
C88 C89 H89 117.6 . . ?
C90 C89 H89 117.6 . . ?
C85 C90 C89 119.8(12) . . ?
C85 C90 H90 120.1 . . ?
C89 C90 H90 120.1 . . ?
O20 C91 C98 128.3(10) . . ?
O20 C91 C92 118.9(9) . . ?
C98 C91 C92 112.8(9) . . ?
C93 C92 C97 120.0 . . ?
C93 C92 C91 126.8(5) . . ?
C97 C92 C91 113.2(5) . . ?
C94 C93 C92 120.0 . . ?
C94 C93 H93 120.0 . . ?
C92 C93 H93 120.0 . . ?
C93 C94 C95 120.0 . . ?
C93 C94 H94 120.0 . . ?
C95 C94 H94 120.0 . . ?
C96 C95 C94 120.0 . . ?
C96 C95 H95 120.0 . . ?
C94 C95 H95 120.0 . . ?
C95 C96 C97 120.0 . . ?
C95 C96 H96 120.0 . . ?
C97 C96 H96 120.0 . . ?
C96 C97 C92 120.0 . . ?
C96 C97 H97 120.0 . . ?
C92 C97 H97 120.0 . . ?
C99 C98 C91 119.0(10) . . ?
C99 C98 H98 120.5 . . ?
C91 C98 H98 120.5 . . ?
O21 C99 C98 124.6(10) . . ?
O21 C99 C100 121.1(9) . . ?
C98 C99 C100 114.3(9) . . ?
C105 C100 C101 120.1(11) . . ?
C105 C100 C99 111.6(10) . . ?
C101 C100 C99 128.3(11) . . ?
C102 C101 C100 124.5(13) . . ?
C102 C101 H101 117.7 . . ?
C100 C101 H101 117.7 . . ?
C103 C102 C101 114.7(13) . . ?
C103 C102 H102 122.7 . . ?
C101 C102 H102 122.7 . . ?
C102 C103 C104 122.1(13) . . ?
C102 C103 H103 119.0 . . ?
C104 C103 H103 119.0 . . ?
C105 C104 C103 123.0(13) . . ?
C105 C104 H104 118.5 . . ?
C103 C104 H104 118.5 . . ?
C100 C105 C104 115.6(12) . . ?
C100 C105 H105 122.2 . . ?
C104 C105 H105 122.2 . . ?
O22 C106 C113 119.6(10) . . ?
O22 C106 C107 121.2(10) . . ?
C113 C106 C107 119.2(10) . . ?
C112 C107 C108 114.9(12) . . ?
C112 C107 C106 116.7(11) . . ?
C108 C107 C106 128.4(11) . . ?
C107 C108 C109 126.3(13) . . ?
C107 C108 H108 116.9 . . ?
C109 C108 H108 116.9 . . ?
C110 C109 C108 118.3(15) . . ?
C110 C109 H109 120.8 . . ?
C108 C109 H109 120.8 . . ?
C109 C110 C111 115.6(14) . . ?
C109 C110 H110 122.2 . . ?
C111 C110 H110 122.2 . . ?
C110 C111 C112 126.5(14) . . ?
C110 C111 H111 116.7 . . ?
C112 C111 H111 116.7 . . ?
C107 C112 C111 118.4(13) . . ?
C107 C112 H112 120.8 . . ?
C111 C112 H112 120.8 . . ?
C106 C113 C114 123.9(10) . . ?
C106 C113 H113 118.0 . . ?
C114 C113 H113 118.0 . . ?
O23 C114 C113 128.0(9) . . ?
O23 C114 C115 111.1(10) . . ?
C113 C114 C115 120.8(9) . . ?
C116 C115 C114 117.7(11) . . ?
C116 C115 C120 123.9(11) . . ?
C114 C115 C120 118.3(10) . . ?
C117 C116 C115 114.1(13) . . ?
C117 C116 H116 123.0 . . ?
C115 C116 H116 123.0 . . ?
C116 C117 C118 121.4(12) . . ?
C116 C117 H117 119.3 . . ?
C118 C117 H117 119.3 . . ?
C119 C118 C117 124.4(12) . . ?
C119 C118 H118 117.8 . . ?
C117 C118 H118 117.8 . . ?
C120 C119 C118 115.1(13) . . ?
C120 C119 H119 122.4 . . ?
C118 C119 H119 122.4 . . ?
C119 C120 C115 121.1(12) . . ?
C119 C120 H120 119.5 . . ?
C115 C120 H120 119.5 . . ?
O24 C121 C122 111.5(9) . . ?
O24 C121 C128 126.6(9) . . ?
C122 C121 C128 121.8(9) . . ?
C123 C122 C121 117.9(10) . . ?
C123 C122 C127 122.4(10) . . ?
C121 C122 C127 119.7(9) . . ?
C124 C123 C122 114.6(11) . . ?
C124 C123 H123 122.7 . . ?
C122 C123 H123 122.7 . . ?
C123 C124 C125 121.8(11) . . ?
C123 C124 H124 119.1 . . ?
C125 C124 H124 119.1 . . ?
C126 C125 C124 124.5(11) . . ?
C126 C125 H125 117.7 . . ?
C124 C125 H125 117.7 . . ?
C125 C126 C127 113.5(12) . . ?
C125 C126 H126 123.3 . . ?
C127 C126 H126 123.3 . . ?
C126 C127 C122 123.2(10) . . ?
C126 C127 H127 118.4 . . ?
C122 C127 H127 118.4 . . ?
C129 C128 C121 125.0(10) . . ?
C129 C128 H128 117.5 . . ?
C121 C128 H128 117.5 . . ?
O25 C129 C128 120.8(10) . . ?
O25 C129 C130 120.3(9) . . ?
C128 C129 C130 118.9(10) . . ?
C135 C130 C131 114.6(12) . . ?
C135 C130 C129 121.6(12) . . ?
C131 C130 C129 123.8(10) . . ?
C130 C131 C132 124.8(13) . . ?
C130 C131 H131 117.6 . . ?
C132 C131 H131 117.6 . . ?
C133 C132 C131 119.2(15) . . ?
C133 C132 H132 120.4 . . ?
C131 C132 H132 120.4 . . ?
C132 C133 C134 116.9(13) . . ?
C132 C133 H133 121.5 . . ?
C134 C133 H133 121.5 . . ?
C133 C134 C135 124.1(14) . . ?
C133 C134 H134 118.0 . . ?
C135 C134 H134 118.0 . . ?
C130 C135 C134 120.4(14) . . ?
C130 C135 H135 119.8 . . ?
C134 C135 H135 119.8 . . ?
O26 C136 C137 110.7(8) . . ?
O26 C136 C143 107.2(9) . 2_667 ?
C137 C136 C143 106.2(9) . 2_667 ?
C142 C137 C138 116.2(11) . . ?
C142 C137 C136 118.1(10) . . ?
C138 C137 C136 125.6(10) . . ?
C137 C138 C139 124.2(12) . . ?
C137 C138 H138 117.9 . . ?
C139 C138 H138 117.9 . . ?
C140 C139 C138 119.9(12) . . ?
C140 C139 H139 120.0 . . ?
C138 C139 H139 120.0 . . ?
C139 C140 C141 114.9(12) . . ?
C139 C140 H140 122.5 . . ?
C141 C140 H140 122.5 . . ?
C140 C141 C142 126.0(12) . . ?
C140 C141 H141 117.0 . . ?
C142 C141 H141 117.0 . . ?
C137 C142 C141 118.8(12) . . ?
C137 C142 H142 120.6 . . ?
C141 C142 H142 120.6 . . ?
O29 C143 O30 119.8(10) . . ?
O29 C143 C136 112.7(9) . 2_667 ?
O30 C143 C136 127.5(8) . 2_667 ?
O29 C143 La4 152.6(8) . 2_667 ?
O30 C143 La4 42.9(4) . 2_667 ?
C136 C143 La4 88.4(5) 2_667 2_667 ?
O4 C144 O27 110.9(9) 2_667 . ?
O4 C144 O28 124.5(8) 2_667 . ?
O27 C144 O28 124.6(8) . . ?
O4 C144 La2 176.3(7) 2_667 . ?
O27 C144 La2 67.4(5) . . ?
O28 C144 La2 57.2(4) . . ?
C146 C145 H14A 109.5 . . ?
C146 C145 H14B 109.5 . . ?
H14A C145 H14B 109.5 . . ?
C146 C145 H14C 109.5 . . ?
H14A C145 H14C 109.5 . . ?
H14B C145 H14C 109.5 . . ?
C151 C146 C145 112(2) . . ?
C151 C146 C147 125(2) . . ?
C145 C146 C147 124(2) . . ?
C148 C147 C146 125(2) . . ?
C148 C147 H147 117.6 . . ?
C146 C147 H147 117.6 . . ?
C147 C148 C149 111(2) . . ?
C147 C148 H148 124.5 . . ?
C149 C148 H148 124.5 . . ?
C148 C149 C150 125(2) . . ?
C148 C149 H149 117.6 . . ?
C150 C149 H149 117.6 . . ?
C151 C150 C149 124(2) . . ?
C151 C150 H150 117.8 . . ?
C149 C150 H150 117.8 . . ?
C150 C151 C146 110(2) . . ?
C150 C151 H151 124.8 . . ?
C146 C151 H151 124.8 . . ?
C153 C152 H15A 109.5 . . ?
C153 C152 H15B 109.5 . . ?
H15A C152 H15B 109.5 . . ?
C153 C152 H15C 109.5 . . ?
H15A C152 H15C 109.5 . . ?
H15B C152 H15C 109.5 . . ?
C154 C153 C158 111(2) . . ?
C154 C153 C152 120(3) . . ?
C158 C153 C152 129(3) . . ?
C153 C154 C155 121(2) . . ?
C153 C154 H154 119.4 . . ?
C155 C154 H154 119.4 . . ?
C156 C155 C154 131(3) . . ?
C156 C155 H155 114.5 . . ?
C154 C155 H155 114.5 . . ?
C155 C156 C157 107(2) . . ?
C155 C156 H156 126.6 . . ?
C157 C156 H156 126.6 . . ?
C156 C157 C158 127(3) . . ?
C156 C157 H157 116.4 . . ?
C158 C157 H157 116.4 . . ?
C157 C158 C153 123(2) . . ?
C157 C158 H158 118.7 . . ?
C153 C158 H158 118.7 . . ?
C160 C159 C164 119(3) . . ?
C160 C159 H159 120.4 . . ?
C164 C159 H159 120.4 . . ?
C161 C160 C159 114(3) . . ?
C161 C160 H160 122.9 . . ?
C159 C160 H160 122.9 . . ?
C160 C161 C162 129(2) . . ?
C160 C161 H161 115.5 . . ?
C162 C161 H161 115.5 . . ?
C163 C162 C161 117(2) . . ?
C163 C162 H162 121.6 . . ?
C161 C162 H162 121.6 . . ?
C162 C163 C164 116(3) . . ?
C162 C163 H163 122.0 . . ?
C164 C163 H163 122.0 . . ?
C163 C164 C159 125(3) . . ?
C163 C164 H164 117.7 . . ?
C159 C164 H164 117.7 . . ?
C166 C165 C170 127(4) . . ?
C166 C165 H165 116.3 . . ?
C170 C165 H165 116.3 . . ?
C167 C166 C165 109(4) . . ?
C167 C166 H166 125.7 . . ?
C165 C166 H166 125.7 . . ?
C166 C167 C168 125(4) . . ?
C166 C167 H167 117.4 . . ?
C168 C167 H167 117.4 . . ?
C167 C168 C169 125(3) . . ?
C167 C168 H168 117.6 . . ?
C169 C168 H168 117.6 . . ?
C170 C169 C168 106(3) . . ?
C170 C169 H169 126.8 . . ?
C168 C169 H169 126.8 . . ?
C169 C170 C165 128(4) . . ?
C169 C170 H170 116.2 . . ?
C165 C170 H170 116.2 . . ?
C175 C174 C179 118(3) . . ?
C175 C174 H174 121.2 . . ?
C179 C174 H174 121.2 . . ?
C176 C175 C174 119(2) . . ?
C176 C175 H175 120.3 . . ?
C174 C175 H175 120.3 . . ?
C175 C176 C177 122(3) . . ?
C175 C176 H176 119.0 . . ?
C177 C176 H176 119.0 . . ?
C178 C177 C176 119(3) . . ?
C178 C177 H177 120.3 . . ?
C176 C177 H177 120.3 . . ?
C177 C178 C179 120(3) . . ?
C177 C178 H178 120.1 . . ?
C179 C178 H178 120.1 . . ?
C178 C179 C174 122(3) . . ?
C178 C179 H179 119.1 . . ?
C174 C179 H179 119.1 . . ?
C182 C181 C187 125(5) . . ?
C182 C181 H181 117.7 . . ?
C187 C181 H181 117.7 . . ?
C181 C182 C183 111(4) . . ?
C181 C182 H182 124.7 . . ?
C183 C182 H182 124.7 . . ?
C182 C183 C184 125(4) . . ?
C182 C183 H183 117.7 . . ?
C184 C183 H183 117.7 . . ?
C185 C184 C183 125(4) . . ?
C185 C184 H184 117.4 . . ?
C183 C184 H184 117.4 . . ?
C187 C185 C184 109(4) . . ?
C187 C185 H185 125.5 . . ?
C184 C185 H185 125.5 . . ?
C185 C187 C181 126(5) . . ?
C185 C187 H187 117.1 . . ?
C181 C187 H187 117.1 . . ?

loop_
_geom_bond_atom_site_label_1
_geom_bond_atom_site_label_2
_geom_bond_distance
_geom_bond_site_symmetry_2
_geom_bond_publ_flag
La1 O31 2.268(6) . ?
La1 O1 2.316(6) . ?
La1 O23 2.431(7) . ?
La1 O5 2.655(7) 2_667 ?
La1 O2 2.658(6) . ?
La1 O22 2.719(8) . ?
La1 O27 2.722(7) 2_667 ?
La1 O28 2.732(7) . ?
La1 O32 2.774(7) . ?
La1 La6 3.8691(17) 2_667 ?
La1 La3 3.9073(13) . ?
La1 La2 4.1486(13) . ?
La2 O3 2.268(6) . ?
La2 O24 2.336(7) . ?
La2 O28 2.409(6) . ?
La2 O29 2.484(7) . ?
La2 O27 2.646(7) . ?
La2 O5 2.681(7) . ?
La2 O1 2.705(7) . ?
La2 O25 2.755(8) . ?
La2 O4 2.774(7) . ?
La2 C144 2.863(9) . ?
La2 La6 3.8625(13) . ?
La2 La3 3.9135(12) . ?
La3 O18 2.270(7) . ?
La3 O1 2.332(6) . ?
La3 O2 2.534(7) . ?
La3 O3 2.594(7) . ?
La3 O20 2.622(8) . ?
La3 O19 2.624(7) . ?
La3 O6 2.627(7) . ?
La3 O21 2.680(8) . ?
La3 O4 2.842(7) . ?
La4 O9 2.245(7) . ?
La4 O30 2.309(7) 2_667 ?
La4 O8 2.382(8) . ?
La4 O6 2.471(7) . ?
La4 O7 2.522(7) . ?
La4 O26 2.658(8) . ?
La4 O10 2.712(8) . ?
La4 O19 2.895(8) . ?
La4 C143 3.079(9) 2_667 ?
La4 La6 4.1032(12) . ?
La5 O12 2.354(8) . ?
La5 O31 2.496(7) 2_667 ?
La5 O14 2.520(8) . ?
La5 O13 2.522(9) . ?
La5 O11 2.594(8) . ?
La5 O15 2.630(8) . ?
La5 O7 2.649(8) . ?
La5 O32 2.718(7) 2_667 ?
La5 O10 2.731(8) . ?
La5 La6 4.154(3) . ?
La6 O17 2.324(7) . ?
La6 O5 2.351(6) . ?
La6 O16 2.496(8) . ?
La6 O6 2.577(7) . ?
La6 O11 2.595(7) . ?
La6 O4 2.611(7) . ?
La6 O7 2.632(7) . ?
La6 O31 2.833(8) 2_667 ?
La6 O3 2.868(8) . ?
La6 La1 3.8691(17) 2_667 ?
O4 C144 1.226(11) 2_667 ?
O5 La1 2.655(7) 2_667 ?
O8 C1 1.179(13) . ?
O9 C9 1.187(13) . ?
O10 C16 1.161(13) . ?
O11 C24 1.173(12) . ?
O12 C31 1.397(15) . ?
O13 C39 1.380(15) . ?
O14 C46 1.404(14) . ?
O15 C54 1.351(13) . ?
O16 C61 1.234(9) . ?
O17 C69 1.189(15) . ?
O18 C76 1.283(13) . ?
O19 C84 1.327(13) . ?
O20 C91 1.399(14) . ?
O21 C99 1.389(13) . ?
O22 C106 1.327(13) . ?
O23 C114 1.323(13) . ?
O24 C121 1.312(13) . ?
O25 C129 1.301(13) . ?
O26 C136 1.301(12) . ?
O27 C144 1.237(11) . ?
O27 La1 2.722(7) 2_667 ?
O28 C144 1.431(12) . ?
O29 C143 1.129(11) . ?
O30 C143 1.287(12) . ?
O30 La4 2.309(7) 2_667 ?
O31 La5 2.496(7) 2_667 ?
O31 La6 2.833(8) 2_667 ?
O32 La5 2.718(7) 2_667 ?
C1 C8 1.30(2) . ?
C1 C2 1.468(18) . ?
C2 C3 1.31(2) . ?
C2 C3' 1.40(3) . ?
C2 C7' 1.42(3) . ?
C2 C7 1.44(2) . ?
C3 C4 1.39(3) . ?
C3 H3 0.9500 . ?
C3' C4' 1.40(3) . ?
C3' H3' 0.9500 . ?
C4 C5 1.35(3) . ?
C4 H4 0.9500 . ?
C4' C5' 1.40(3) . ?
C4' H4' 0.9500 . ?
C5 C6 1.34(3) . ?
C5 H5 0.9500 . ?
C5' C6' 1.41(3) . ?
C5' H5' 0.9500 . ?
C6 C7 1.39(3) . ?
C6 H6 0.9500 . ?
C6' C7' 1.40(3) . ?
C6' H6' 0.9500 . ?
C7 H7 0.9500 . ?
C7' H7' 0.9500 . ?
C8 C9 1.38(2) . ?
C8 H8 0.9500 . ?
C9 C10 1.376(18) . ?
C10 C15' 1.33(3) . ?
C10 C15 1.35(3) . ?
C10 C11' 1.41(2) . ?
C10 C11 1.50(2) . ?
C11 C12 1.35(3) . ?
C11 H11 0.9500 . ?
C11' C12' 1.33(3) . ?
C11' H11' 0.9500 . ?
C12 C13 1.40(3) . ?
C12 H12 0.9500 . ?
C12' C13' 1.38(3) . ?
C12' H12' 0.9500 . ?
C13 C14 1.41(3) . ?
C13 H13 0.9500 . ?
C13' C14' 1.40(3) . ?
C13' H13' 0.9500 . ?
C14 C15 1.34(3) . ?
C14 H14 0.9500 . ?
C14' C15' 1.36(3) . ?
C14' H14' 0.9500 . ?
C15 H15 0.9500 . ?
C15' H15' 0.9500 . ?
C16 C23 1.337(19) . ?
C16 C17 1.472(18) . ?
C17 C18 1.248(16) . ?
C17 C22 1.31(2) . ?
C18 C19 1.37(2) . ?
C18 H18 0.9500 . ?
C19 C20 1.31(3) . ?
C19 H19 0.9500 . ?
C20 C21 1.22(2) . ?
C20 H20 0.9500 . ?
C21 C22 1.38(2) . ?
C21 H21 0.9500 . ?
C22 H22 0.9500 . ?
C23 C24 1.382(18) . ?
C23 H23 0.9500 . ?
C24 C25 1.383(15) . ?
C25 C26 1.3900 . ?
C25 C30 1.3900 . ?
C26 C27 1.3900 . ?
C26 H26 0.9500 . ?
C27 C28 1.3900 . ?
C27 H27 0.9500 . ?
C28 C29 1.3900 . ?
C28 H28 0.9500 . ?
C29 C30 1.3900 . ?
C29 H29 0.9500 . ?
C30 H30 0.9500 . ?
C31 C38 1.438(18) . ?
C31 C32 1.494(17) . ?
C32 C37 1.41(2) . ?
C32 C33 1.47(2) . ?
C33 C34 1.37(2) . ?
C33 H33 0.9500 . ?
C34 C35 1.43(3) . ?
C34 H34 0.9500 . ?
C35 C36 1.46(2) . ?
C35 H35 0.9500 . ?
C36 C37 1.360(19) . ?
C36 H36 0.9500 . ?
C37 H37 0.9500 . ?
C38 C39 1.410(18) . ?
C38 H38 0.9500 . ?
C39 C40 1.552(19) . ?
C40 C45 1.35(2) . ?
C40 C41 1.452(19) . ?
C41 C42 1.41(2) . ?
C41 H41 0.9500 . ?
C42 C43 1.35(2) . ?
C42 H42 0.9500 . ?
C43 C44 1.43(2) . ?
C43 H43 0.9500 . ?
C44 C45 1.44(2) . ?
C44 H44 0.9500 . ?
C45 H45 0.9500 . ?
C46 C47 1.498(17) . ?
C46 C53 1.522(17) . ?
C47 C48 1.392(18) . ?
C47 C52 1.439(19) . ?
C48 C49 1.40(2) . ?
C48 H48 0.9500 . ?
C49 C50 1.41(3) . ?
C49 H49 0.9500 . ?
C50 C51 1.39(2) . ?
C50 H50 0.9500 . ?
C51 C52 1.38(2) . ?
C51 H51 0.9500 . ?
C52 H52 0.9500 . ?
C53 C54 1.414(17) . ?
C53 H53 0.9500 . ?
C54 C55 1.762(13) . ?
C55 C56 1.3900 . ?
C55 C60 1.3900 . ?
C56 C57 1.3900 . ?
C56 H56 0.9500 . ?
C57 C58 1.3900 . ?
C57 H57 0.9500 . ?
C58 C59 1.3900 . ?
C58 H58 0.9500 . ?
C59 C60 1.3900 . ?
C59 H59 0.9500 . ?
C60 H60 0.9500 . ?
C61 C68 1.409(14) . ?
C61 C62 1.5573 . ?
C62 C63 1.3300 . ?
C62 C67 1.369(14) . ?
C63 C64 1.437(17) . ?
C63 H63 0.9500 . ?
C64 C65 1.35(2) . ?
C64 H64 0.9500 . ?
C65 C66 1.308(17) . ?
C65 H65 0.9500 . ?
C66 C67 1.427(17) . ?
C66 H66 0.9500 . ?
C67 H67 0.9500 . ?
C68 C69 1.435(18) . ?
C68 H68 0.9500 . ?
C69 C70 1.546(17) . ?
C70 C71 1.310(18) . ?
C70 C75 1.51(2) . ?
C71 C72 1.40(2) . ?
C71 H71 0.9500 . ?
C72 C73 1.47(3) . ?
C72 H72 0.9500 . ?
C73 C74 1.28(2) . ?
C73 H73 0.9500 . ?
C74 C75 1.378(19) . ?
C74 H74 0.9500 . ?
C75 H75 0.9500 . ?
C76 C83 1.397(15) . ?
C76 C77 1.477(14) . ?
C77 C78 1.313(17) . ?
C77 C82 1.403(17) . ?
C78 C79 1.383(19) . ?
C78 H78 0.9500 . ?
C79 C80 1.39(2) . ?
C79 H79 0.9500 . ?
C80 C81 1.31(2) . ?
C80 H80 0.9500 . ?
C81 C82 1.389(18) . ?
C81 H81 0.9500 . ?
C82 H82 0.9500 . ?
C83 C84 1.388(15) . ?
C83 H83 0.9500 . ?
C84 C85 1.467(15) . ?
C85 C90 1.299(15) . ?
C85 C86 1.370(16) . ?
C86 C87 1.371(19) . ?
C86 H86 0.9500 . ?
C87 C88 1.28(2) . ?
C87 H87 0.9500 . ?
C88 C89 1.34(2) . ?
C88 H88 0.9500 . ?
C89 C90 1.380(18) . ?
C89 H89 0.9500 . ?
C90 H90 0.9500 . ?
C91 C98 1.441(14) . ?
C91 C92 1.568(13) . ?
C92 C93 1.3900 . ?
C92 C97 1.3900 . ?
C93 C94 1.3900 . ?
C93 H93 0.9500 . ?
C94 C95 1.3900 . ?
C94 H94 0.9500 . ?
C95 C96 1.3900 . ?
C95 H95 0.9500 . ?
C96 C97 1.3900 . ?
C96 H96 0.9500 . ?
C97 H97 0.9500 . ?
C98 C99 1.399(13) . ?
C98 H98 0.9500 . ?
C99 C100 1.580(16) . ?
C100 C105 1.401(16) . ?
C100 C101 1.529(16) . ?
C101 C102 1.417(17) . ?
C101 H101 0.9500 . ?
C102 C103 1.389(19) . ?
C102 H102 0.9500 . ?
C103 C104 1.514(19) . ?
C103 H103 0.9500 . ?
C104 C105 1.434(16) . ?
C104 H104 0.9500 . ?
C105 H105 0.9500 . ?
C106 C113 1.417(16) . ?
C106 C107 1.652(16) . ?
C107 C112 1.355(17) . ?
C107 C108 1.469(18) . ?
C108 C109 1.53(2) . ?
C108 H108 0.9500 . ?
C109 C110 1.34(2) . ?
C109 H109 0.9500 . ?
C110 C111 1.46(2) . ?
C110 H110 0.9500 . ?
C111 C112 1.515(19) . ?
C111 H111 0.9500 . ?
C112 H112 0.9500 . ?
C113 C114 1.514(16) . ?
C113 H113 0.9500 . ?
C114 C115 1.523(15) . ?
C115 C116 1.477(17) . ?
C115 C120 1.535(18) . ?
C116 C117 1.414(18) . ?
C116 H116 0.9500 . ?
C117 C118 1.53(2) . ?
C117 H117 0.9500 . ?
C118 C119 1.45(2) . ?
C118 H118 0.9500 . ?
C119 C120 1.407(17) . ?
C119 H119 0.9500 . ?
C120 H120 0.9500 . ?
C121 C122 1.491(15) . ?
C121 C128 1.520(16) . ?
C122 C123 1.434(15) . ?
C122 C127 1.542(16) . ?
C123 C124 1.405(17) . ?
C123 H123 0.9500 . ?
C124 C125 1.544(19) . ?
C124 H124 0.9500 . ?
C125 C126 1.405(17) . ?
C125 H125 0.9500 . ?
C126 C127 1.411(16) . ?
C126 H126 0.9500 . ?
C127 H127 0.9500 . ?
C128 C129 1.352(15) . ?
C128 H128 0.9500 . ?
C129 C130 1.633(16) . ?
C130 C135 1.397(17) . ?
C130 C131 1.461(18) . ?
C131 C132 1.514(18) . ?
C131 H131 0.9500 . ?
C132 C133 1.37(2) . ?
C132 H132 0.9500 . ?
C133 C134 1.44(2) . ?
C133 H133 0.9500 . ?
C134 C135 1.50(2) . ?
C134 H134 0.9500 . ?
C135 H135 0.9500 . ?
C136 C137 1.520(14) . ?
C136 C143 1.614(15) 2_667 ?
C137 C142 1.270(16) . ?
C137 C138 1.378(15) . ?
C138 C139 1.387(17) . ?
C138 H138 0.9500 . ?
C139 C140 1.276(18) . ?
C139 H139 0.9500 . ?
C140 C141 1.366(18) . ?
C140 H140 0.9500 . ?
C141 C142 1.383(17) . ?
C141 H141 0.9500 . ?
C142 H142 0.9500 . ?
C143 C136 1.614(15) 2_667 ?
C143 La4 3.079(9) 2_667 ?
C144 O4 1.226(11) 2_667 ?
C145 C146 1.43(3) . ?
C145 H14A 0.9800 . ?
C145 H14B 0.9800 . ?
C145 H14C 0.9800 . ?
C146 C151 1.39(2) . ?
C146 C147 1.45(2) . ?
C147 C148 1.34(2) . ?
C147 H147 0.9500 . ?
C148 C149 1.39(3) . ?
C148 H148 0.9500 . ?
C149 C150 1.44(3) . ?
C149 H149 0.9500 . ?
C150 C151 1.37(3) . ?
C150 H150 0.9500 . ?
C151 H151 0.9500 . ?
C152 C153 1.49(4) . ?
C152 H15A 0.9800 . ?
C152 H15B 0.9800 . ?
C152 H15C 0.9800 . ?
C153 C154 1.33(3) . ?
C153 C158 1.45(3) . ?
C154 C155 1.48(3) . ?
C154 H154 0.9500 . ?
C155 C156 1.31(2) . ?
C155 H155 0.9500 . ?
C156 C157 1.39(3) . ?
C156 H156 0.9500 . ?
C157 C158 1.42(3) . ?
C157 H157 0.9500 . ?
C158 H158 0.9500 . ?
C159 C160 1.37(3) . ?
C159 C164 1.41(3) . ?
C159 H159 0.9500 . ?
C160 C161 1.35(3) . ?
C160 H160 0.9500 . ?
C161 C162 1.40(2) . ?
C161 H161 0.9500 . ?
C162 C163 1.36(3) . ?
C162 H162 0.9500 . ?
C163 C164 1.39(3) . ?
C163 H163 0.9500 . ?
C164 H164 0.9500 . ?
C165 C166 1.41(4) . ?
C165 C170 1.42(3) . ?
C165 H165 0.9500 . ?
C166 C167 1.39(3) . ?
C166 H166 0.9500 . ?
C167 C168 1.46(3) . ?
C167 H167 0.9500 . ?
C168 C169 1.50(3) . ?
C168 H168 0.9500 . ?
C169 C170 1.38(3) . ?
C169 H169 0.9500 . ?
C170 H170 0.9500 . ?
C174 C175 1.38(3) . ?
C174 C179 1.45(3) . ?
C174 H174 0.9500 . ?
C175 C176 1.38(3) . ?
C175 H175 0.9500 . ?
C176 C177 1.40(2) . ?
C176 H176 0.9500 . ?
C177 C178 1.36(3) . ?
C177 H177 0.9500 . ?
C178 C179 1.36(3) . ?
C178 H178 0.9500 . ?
C179 H179 0.9500 . ?
C181 C182 1.38(4) . ?
C181 C187 1.42(4) . ?
C181 H181 0.9500 . ?
C182 C183 1.40(3) . ?
C182 H182 0.9500 . ?
C183 C184 1.42(3) . ?
C183 H183 0.9500 . ?
C184 C185 1.40(3) . ?
C184 H184 0.9500 . ?
C185 C187 1.40(4) . ?
C185 H185 0.9500 . ?
C187 H187 0.9500 . ?
